data_1576930
loop_
_publ_author_name
'Ludwig, Moritz'
'Voigtland, Johannes'
'Vasko, Petra'
'Stigler, Sebastian'
'Inoue, Shigeyoshi'

_publ_section_title
;
 Alumanyl silanides as multifunctional reagents for olefin cycloaddition,
 CO hydrosilylation, and reductive CO coupling.
;
_journal_issue 11
_journal_name_full 'Chemical science'
_journal_page_first 5463
_journal_page_last 5473
_journal_paper_doi 10.1039/d5sc09910b
_journal_volume 17
_journal_year 2026
_chemical_formula_sum 'C142 H242 Al2 N18 Na2 O4 Si6'
_chemical_formula_weight 2534.00
_chemical_name_systematic 7
_space_group_crystal_system triclinic
_space_group_IT_number 2
_space_group_name_Hall '-P 1'
_space_group_name_H-M_alt 'P -1'
_atom_sites_solution_hydrogens mixed
_atom_sites_solution_primary 'dual space'
_audit_creation_method
;FinalCif V155 by Daniel Kratzert, Freiburg 2025, 
https://dkratzert.de/finalcif.html
;
_audit_update_record
;
2025-11-03 deposited with the CCDC.	2026-01-15 downloaded from the CCDC.
;
_cell_angle_alpha 88.188(2)
_cell_angle_beta 79.160(2)
_cell_angle_gamma 76.431(2)
_cell_formula_units_Z 1
_cell_length_a 14.5099(7)
_cell_length_b 16.7775(8)
_cell_length_c 21.5228(10)
_cell_measurement_reflns_used 9960
_cell_measurement_temperature 100(2)
_cell_measurement_theta_max 25.639
_cell_measurement_theta_min 2.31
_cell_volume 5002.0(4)
_computing_cell_refinement 'SAINT V8.40B'
_computing_data_collection 'Bruker BIS V6.2.16/2021-10-23 and APEX4 2021.10-0'
_computing_data_reduction 'SAINT V8.40B'
_computing_structure_refinement 'SHELXL-2016/6 (Sheldrick, 2016)'
_computing_structure_solution 'SHELXT 2018/2 (Sheldrick, 2018)'
_diffrn_ambient_temperature 100(2)
_diffrn_detector "'CMOS plate'"
_diffrn_detector_area_resol_mean 16
_diffrn_measured_fraction_theta_full 0.998
_diffrn_measured_fraction_theta_max 0.998
_diffrn_measurement_device "'\k-geometry diffractometer'"
_diffrn_measurement_device_type "'Bruker Photon CMOS'"
_diffrn_measurement_method "'phi- and omega-rotation'"
_diffrn_radiation_monochromator "'Helios optic'"
_diffrn_radiation_probe x-ray
_diffrn_radiation_source "'TXS rotating anode'"
_diffrn_radiation_type MoK\a
_diffrn_radiation_wavelength 0.71073
_diffrn_reflns_av_R_equivalents 0.0437
_diffrn_reflns_av_unetI/netI 0.0300
_diffrn_reflns_Laue_measured_fraction_full 0.998
_diffrn_reflns_Laue_measured_fraction_max 0.998
_diffrn_reflns_limit_h_max 17
_diffrn_reflns_limit_h_min -17
_diffrn_reflns_limit_k_max 19
_diffrn_reflns_limit_k_min -19
_diffrn_reflns_limit_l_max 25
_diffrn_reflns_limit_l_min -25
_diffrn_reflns_number 101413
_diffrn_reflns_point_group_measured_fraction_full 0.998
_diffrn_reflns_point_group_measured_fraction_max 0.998
_diffrn_reflns_theta_full 25.026
_diffrn_reflns_theta_max 25.026
_diffrn_reflns_theta_min 2.283
_diffrn_source_current 50.0
_diffrn_source_voltage 50.0
_exptl_absorpt_coefficient_mu 0.096
_exptl_absorpt_correction_T_max 0.7453
_exptl_absorpt_correction_T_min 0.6802
_exptl_absorpt_correction_type multi-scan
_exptl_absorpt_process_details
;SADABS-2016/2 - Bruker AXS area detector scaling and absorption correction: 
Krause, L., Herbst-Irmer, R., Sheldrick G.M. & Stalke D., J. Appl. Cryst. 48 
(2015) 3-10
;
_exptl_crystal_colour colourless
_exptl_crystal_density_diffrn 0.841
_exptl_crystal_description fragment
_exptl_crystal_F_000 1384
_exptl_crystal_size_max 0.318
_exptl_crystal_size_mid 0.260
_exptl_crystal_size_min 0.244
_refine_diff_density_max 0.397
_refine_diff_density_min -0.194
_refine_diff_density_rms 0.042
_refine_ls_extinction_method none
_refine_ls_goodness_of_fit_ref 1.033
_refine_ls_hydrogen_treatment mixed
_refine_ls_matrix_type full
_refine_ls_number_parameters 1193
_refine_ls_number_reflns 17623
_refine_ls_number_restraints 2847
_refine_ls_restrained_S_all 0.980
_refine_ls_R_factor_all 0.0609
_refine_ls_R_factor_gt 0.0503
_refine_ls_shift/su_max 0.001
_refine_ls_shift/su_mean 0.000
_refine_ls_structure_factor_coef Fsqd
_refine_ls_weighting_details 'w=1/[\s^2^(Fo^2^)+(0.0945P)^2^+1.7388P] where P=(Fo^2^+2Fc^2^)/3'
_refine_ls_weighting_scheme calc
_refine_ls_wR_factor_gt 0.1519
_refine_ls_wR_factor_ref 0.1631
_reflns_Friedel_coverage 0.000
_reflns_number_gt 14295
_reflns_number_total 17623
_reflns_threshold_expression 'I > 2\s(I)'
_cod_data_source_file d5sc09910b3.cif
_cod_data_source_block LudMo24_0m_sq
_cod_database_code 1576930
_shelx_shelxl_version_number 2016/6
_shelx_space_group_comment
;
The symmetry employed for this shelxl refinement is uniquely defined
by the following loop, which should always be used as a source of
symmetry information in preference to the above space-group names.
They are only intended as comments.
;
_platon_squeeze_void_probe_radius 1.20

loop_
_space_group_symop_operation_xyz
'x, y, z'
'-x, -y, -z'

loop_
_atom_site_label
_atom_site_type_symbol
_atom_site_fract_x
_atom_site_fract_y
_atom_site_fract_z
_atom_site_U_iso_or_equiv
_atom_site_adp_type
_atom_site_occupancy
_atom_site_site_symmetry_order
_atom_site_calc_flag
_atom_site_refinement_flags_posn
_atom_site_refinement_flags_adp
_atom_site_refinement_flags_occupancy
_atom_site_disorder_assembly
_atom_site_disorder_group
Si1 Si 0.72369(4) 0.69220(3) 0.83856(2) 0.03572(13) Uani 1 1 d . U . . .
Si2 Si 0.83433(3) 0.72448(3) 0.89628(3) 0.04075(13) Uani 1 1 d . U . . .
Si3 Si 0.54793(4) 0.95689(3) 0.73691(2) 0.04351(14) Uani 1 1 d D U . . .
Al1 Al 0.60392(4) 0.80237(3) 0.74507(2) 0.03734(14) Uani 1 1 d D U . . .
Na1 Na 0.52977(6) 0.41992(4) 0.95106(3) 0.04280(18) Uani 1 1 d . . . . .
O1 O 0.66281(9) 0.77355(7) 0.80845(5) 0.0364(3) Uani 1 1 d . U . . .
O2 O 0.57708(11) 0.53771(8) 0.95723(6) 0.0485(3) Uani 1 1 d . U . . .
N4 N 0.40755(15) 0.76847(12) 0.72988(9) 0.0599(5) Uani 1 1 d . U . . .
N5 N 0.41469(12) 0.77017(11) 0.82776(8) 0.0469(4) Uani 1 1 d . U . . .
N6 N 0.76007(12) 0.28883(11) 0.95299(8) 0.0507(4) Uani 1 1 d . U . . .
N7 N 0.65915(12) 0.21621(10) 0.95182(8) 0.0469(4) Uani 1 1 d . U . . .
N8 N 0.47610(12) 0.35008(9) 0.81093(7) 0.0434(4) Uani 1 1 d . U . . .
N9 N 0.35421(14) 0.43484(11) 0.85885(9) 0.0583(5) Uani 1 1 d . U . . .
C1 C 0.64831(14) 0.63691(11) 0.88899(9) 0.0406(4) Uani 1 1 d . U . . .
C2 C 0.61387(13) 0.58740(10) 0.92265(8) 0.0349(4) Uani 1 1 d . U . . .
C30 C 0.92644(15) 0.62148(13) 0.90724(12) 0.0581(5) Uani 1 1 d . U . . .
C31 C 0.99538(19) 0.59400(17) 0.84357(16) 0.0829(8) Uani 1 1 d . U . . .
H31A H 1.036914 0.539799 0.848290 0.124 Uiso 1 1 calc R U . . .
H31B H 1.035393 0.633590 0.831274 0.124 Uiso 1 1 calc R U . . .
H31C H 0.957458 0.591217 0.810861 0.124 Uiso 1 1 calc R U . . .
C32 C 0.98856(18) 0.62740(15) 0.95649(15) 0.0738(7) Uani 1 1 d . U . . .
H32A H 1.032891 0.574133 0.959734 0.111 Uiso 1 1 calc R U . . .
H32B H 0.946765 0.642957 0.997695 0.111 Uiso 1 1 calc R U . . .
H32C H 1.025719 0.668888 0.943509 0.111 Uiso 1 1 calc R U . . .
C33 C 0.87492(17) 0.55242(12) 0.92500(12) 0.0596(6) Uani 1 1 d . U . . .
H33A H 0.922333 0.501689 0.930413 0.089 Uiso 1 1 calc R U . . .
H33B H 0.840743 0.544486 0.891355 0.089 Uiso 1 1 calc R U . . .
H33C H 0.828539 0.566646 0.964677 0.089 Uiso 1 1 calc R U . . .
C34 C 0.76613(14) 0.77291(12) 0.97779(10) 0.0483(5) Uani 1 1 d . U . . .
C35 C 0.82248(17) 0.81917(14) 1.01142(13) 0.0615(6) Uani 1 1 d . U . . .
H35A H 0.783099 0.840801 1.052127 0.092 Uiso 1 1 calc R U . . .
H35B H 0.838105 0.864616 0.985043 0.092 Uiso 1 1 calc R U . . .
H35C H 0.882269 0.781654 1.018583 0.092 Uiso 1 1 calc R U . . .
C36 C 0.73578(17) 0.70673(14) 1.02340(11) 0.0557(5) Uani 1 1 d . U . . .
H36A H 0.695198 0.733086 1.062341 0.084 Uiso 1 1 calc R U . . .
H36B H 0.793470 0.669065 1.033606 0.084 Uiso 1 1 calc R U . . .
H36C H 0.699426 0.676060 1.003171 0.084 Uiso 1 1 calc R U . . .
C37 C 0.67143(15) 0.83269(14) 0.96952(11) 0.0550(5) Uani 1 1 d . U . . .
H37A H 0.635130 0.854396 1.010985 0.083 Uiso 1 1 calc R U . . .
H37B H 0.632827 0.803791 0.949725 0.083 Uiso 1 1 calc R U . . .
H37C H 0.685908 0.878017 0.942554 0.083 Uiso 1 1 calc R U . . .
C38 C 0.89974(15) 0.80031(14) 0.84594(13) 0.0591(6) Uani 1 1 d . U . . .
C39 C 0.9220(2) 0.77655(18) 0.77589(14) 0.0759(7) Uani 1 1 d . U . . .
H39A H 0.949849 0.818039 0.751093 0.114 Uiso 1 1 calc R U . . .
H39B H 0.862288 0.773174 0.762179 0.114 Uiso 1 1 calc R U . . .
H39C H 0.968059 0.723167 0.769418 0.114 Uiso 1 1 calc R U . . .
C40 C 0.83163(18) 0.88582(14) 0.85006(14) 0.0644(6) Uani 1 1 d . U . . .
H40A H 0.861038 0.922355 0.820421 0.097 Uiso 1 1 calc R U . . .
H40B H 0.820156 0.907745 0.893216 0.097 Uiso 1 1 calc R U . . .
H40C H 0.770175 0.881999 0.839182 0.097 Uiso 1 1 calc R U . . .
C41 C 0.99299(18) 0.80911(18) 0.86657(17) 0.0808(8) Uani 1 1 d . U . . .
H41A H 1.022445 0.846852 0.838224 0.121 Uiso 1 1 calc R U . . .
H41B H 1.038203 0.755335 0.864601 0.121 Uiso 1 1 calc R U . . .
H41C H 0.977627 0.830731 0.910005 0.121 Uiso 1 1 calc R U . . .
C51 C 0.46796(15) 0.77596(12) 0.76934(9) 0.0457(4) Uani 1 1 d . U . . .
C52 C 0.32420(16) 0.75830(17) 0.82461(12) 0.0633(6) Uani 1 1 d . U . . .
C53 C 0.3193(2) 0.75718(19) 0.76324(13) 0.0738(7) Uani 1 1 d . U . . .
C54 C 0.44594(14) 0.77610(14) 0.88715(9) 0.0479(5) Uani 1 1 d . U . . .
H54A H 0.446454 0.724773 0.910265 0.072 Uiso 1 1 calc R U . . .
H54B H 0.401463 0.821562 0.912583 0.072 Uiso 1 1 calc R U . . .
H54C H 0.511064 0.785984 0.878803 0.072 Uiso 1 1 calc R U . . .
C55 C 0.25398(18) 0.7480(2) 0.88268(14) 0.0818(8) Uani 1 1 d . U . . .
H55A H 0.200281 0.729685 0.870771 0.123 Uiso 1 1 calc R U . . .
H55B H 0.229254 0.800569 0.905562 0.123 Uiso 1 1 calc R U . . .
H55C H 0.286210 0.707134 0.909914 0.123 Uiso 1 1 calc R U . . .
C56 C 0.2418(3) 0.7432(3) 0.73020(18) 0.1126(13) Uani 1 1 d . U . . .
H56A H 0.186642 0.735013 0.761726 0.169 Uiso 1 1 calc R U . . .
H56B H 0.267143 0.694451 0.702784 0.169 Uiso 1 1 calc R U . . .
H56C H 0.220976 0.791038 0.704570 0.169 Uiso 1 1 calc R U . . .
C57 C 0.4324(2) 0.77016(17) 0.66087(11) 0.0738(7) Uani 1 1 d . U . . .
H57A H 0.380910 0.808742 0.644444 0.111 Uiso 1 1 calc R U . . .
H57B H 0.439923 0.715212 0.643519 0.111 Uiso 1 1 calc R U . . .
H57C H 0.493080 0.787650 0.648377 0.111 Uiso 1 1 calc R U . . .
C58 C 0.66597(14) 0.29570(12) 0.95049(9) 0.0440(4) Uani 1 1 d . U . . .
C59 C 0.81057(17) 0.20850(15) 0.95585(13) 0.0658(6) Uani 1 1 d . U . . .
C60 C 0.74566(17) 0.16213(14) 0.95503(13) 0.0634(6) Uani 1 1 d . U . . .
C61 C 0.80216(18) 0.36004(15) 0.95274(12) 0.0603(6) Uani 1 1 d . U . . .
H61A H 0.856243 0.355256 0.917038 0.090 Uiso 1 1 calc R U . . .
H61B H 0.825343 0.362389 0.992419 0.090 Uiso 1 1 calc R U . . .
H61C H 0.753070 0.410156 0.948605 0.090 Uiso 1 1 calc R U . . .
C62 C 0.9149(2) 0.1858(2) 0.9599(2) 0.0988(11) Uani 1 1 d . U . . .
H62A H 0.935621 0.126236 0.963880 0.148 Uiso 1 1 calc R U . . .
H62B H 0.924989 0.212892 0.996887 0.148 Uiso 1 1 calc R U . . .
H62C H 0.952703 0.203410 0.921492 0.148 Uiso 1 1 calc R U . . .
C63 C 0.7550(2) 0.07090(16) 0.9574(2) 0.0999(11) Uani 1 1 d . U . . .
H63A H 0.822362 0.043032 0.957629 0.150 Uiso 1 1 calc R U . . .
H63B H 0.734984 0.052917 0.920197 0.150 Uiso 1 1 calc R U . . .
H63C H 0.713868 0.057329 0.995867 0.150 Uiso 1 1 calc R U . . .
C64 C 0.56944(16) 0.19234(14) 0.94938(11) 0.0534(5) Uani 1 1 d . U . . .
H64A H 0.554036 0.158158 0.985840 0.080 Uiso 1 1 calc R U . . .
H64B H 0.576974 0.161261 0.910226 0.080 Uiso 1 1 calc R U . . .
H64C H 0.517069 0.241571 0.950431 0.080 Uiso 1 1 calc R U . . .
C65 C 0.44317(16) 0.39327(12) 0.86609(9) 0.0461(4) Uani 1 1 d . U . . .
C66 C 0.41039(18) 0.36513(13) 0.77023(11) 0.0562(5) Uani 1 1 d . U . . .
C67 C 0.33330(19) 0.41907(16) 0.80032(13) 0.0677(6) Uani 1 1 d . U . . .
C68 C 0.57316(16) 0.29921(12) 0.79437(10) 0.0498(5) Uani 1 1 d . U . . .
H68A H 0.570058 0.243610 0.783839 0.075 Uiso 1 1 calc R U . . .
H68B H 0.606251 0.297217 0.830308 0.075 Uiso 1 1 calc R U . . .
H68C H 0.608723 0.322434 0.757784 0.075 Uiso 1 1 calc R U . . .
C69 C 0.4301(2) 0.32453(16) 0.70703(13) 0.0776(8) Uani 1 1 d . U . . .
H69A H 0.376071 0.346237 0.685209 0.116 Uiso 1 1 calc R U . . .
H69B H 0.437590 0.265267 0.712370 0.116 Uiso 1 1 calc R U . . .
H69C H 0.489455 0.335379 0.681902 0.116 Uiso 1 1 calc R U . . .
C70 C 0.2408(3) 0.4606(3) 0.7794(2) 0.1201(14) Uani 1 1 d . U . . .
H70A H 0.244001 0.445225 0.735393 0.180 Uiso 1 1 calc R U . . .
H70B H 0.231380 0.520210 0.782821 0.180 Uiso 1 1 calc R U . . .
H70C H 0.186686 0.443512 0.806445 0.180 Uiso 1 1 calc R U . . .
C71 C 0.2902(2) 0.49249(18) 0.90565(13) 0.0848(9) Uani 1 1 d . U . . .
H71A H 0.228685 0.476334 0.917910 0.127 Uiso 1 1 calc R U . . .
H71B H 0.278809 0.547574 0.887705 0.127 Uiso 1 1 calc R U . . .
H71C H 0.319859 0.492532 0.942966 0.127 Uiso 1 1 calc R U . . .
N1 N 0.6717(5) 0.7451(7) 0.6741(4) 0.0360(15) Uani 0.555(7) 1 d D U P A 1
C3 C 0.7005(5) 0.6956(4) 0.6282(3) 0.0404(14) Uani 0.555(7) 1 d D U P A 1
N2 N 0.7132(4) 0.7132(4) 0.5617(3) 0.0482(13) Uani 0.555(7) 1 d D U P A 1
C4 C 0.7429(5) 0.6399(4) 0.5260(3) 0.0550(13) Uani 0.555(7) 1 d D U P A 1
H4 H 0.754095 0.635975 0.481106 0.066 Uiso 0.555(7) 1 calc R U P A 1
C5 C 0.7526(5) 0.5771(3) 0.5650(2) 0.0531(12) Uani 0.555(7) 1 d D U P A 1
H5 H 0.772813 0.520834 0.552865 0.064 Uiso 0.555(7) 1 calc R U P A 1
N3 N 0.7282(4) 0.6076(3) 0.6272(2) 0.0433(10) Uani 0.555(7) 1 d D U P A 1
C6 C 0.7203(6) 0.7914(4) 0.5338(3) 0.0518(15) Uani 0.555(7) 1 d D U P A 1
C7 C 0.8038(5) 0.8181(4) 0.5350(3) 0.0577(15) Uani 0.555(7) 1 d D U P A 1
C8 C 0.8107(6) 0.8938(5) 0.5065(4) 0.0795(19) Uani 0.555(7) 1 d D U P A 1
H8 H 0.866800 0.913807 0.506385 0.095 Uiso 0.555(7) 1 calc R U P A 1
C9 C 0.7375(6) 0.9389(5) 0.4791(4) 0.088(2) Uani 0.555(7) 1 d D U P A 1
H9 H 0.742610 0.990962 0.462030 0.105 Uiso 0.555(7) 1 calc R U P A 1
C10 C 0.6559(7) 0.9104(5) 0.4756(4) 0.074(2) Uani 0.555(7) 1 d D U P A 1
H10 H 0.608217 0.940963 0.453726 0.089 Uiso 0.555(7) 1 calc R U P A 1
C11 C 0.6443(5) 0.8355(4) 0.5048(4) 0.0575(16) Uani 0.555(7) 1 d D U P A 1
C12 C 0.8875(5) 0.7656(5) 0.5609(4) 0.0608(18) Uani 0.555(7) 1 d D U P A 1
H12 H 0.863186 0.728014 0.593576 0.073 Uiso 0.555(7) 1 calc R U P A 1
C13 C 0.9477(6) 0.8145(6) 0.5890(4) 0.077(2) Uani 0.555(7) 1 d D U P A 1
H13A H 0.996676 0.776648 0.608113 0.115 Uiso 0.555(7) 1 calc R U P A 1
H13B H 0.905327 0.852928 0.621390 0.115 Uiso 0.555(7) 1 calc R U P A 1
H13C H 0.979317 0.845112 0.555365 0.115 Uiso 0.555(7) 1 calc R U P A 1
C14 C 0.9583(5) 0.7148(5) 0.5062(4) 0.085(2) Uani 0.555(7) 1 d D U P A 1
H14A H 1.015232 0.683411 0.521754 0.127 Uiso 0.555(7) 1 calc R U P A 1
H14B H 0.978198 0.751596 0.472691 0.127 Uiso 0.555(7) 1 calc R U P A 1
H14C H 0.926720 0.676999 0.489173 0.127 Uiso 0.555(7) 1 calc R U P A 1
C15 C 0.5579(6) 0.8036(5) 0.4990(3) 0.0610(18) Uani 0.555(7) 1 d D U P A 1
H15 H 0.552687 0.759280 0.530787 0.073 Uiso 0.555(7) 1 calc R U P A 1
C16 C 0.5714(7) 0.7659(6) 0.4325(4) 0.090(2) Uani 0.555(7) 1 d D U P A 1
H16A H 0.515833 0.743335 0.429625 0.135 Uiso 0.555(7) 1 calc R U P A 1
H16B H 0.630379 0.722005 0.424972 0.135 Uiso 0.555(7) 1 calc R U P A 1
H16C H 0.576593 0.808408 0.400585 0.135 Uiso 0.555(7) 1 calc R U P A 1
C17 C 0.4637(6) 0.8684(7) 0.5110(5) 0.072(2) Uani 0.555(7) 1 d D U P A 1
H17A H 0.409837 0.842794 0.510180 0.108 Uiso 0.555(7) 1 calc R U P A 1
H17B H 0.465076 0.910099 0.478118 0.108 Uiso 0.555(7) 1 calc R U P A 1
H17C H 0.455439 0.894318 0.552532 0.108 Uiso 0.555(7) 1 calc R U P A 1
C18 C 0.7527(5) 0.5564(4) 0.6793(2) 0.0430(12) Uani 0.555(7) 1 d D U P A 1
C19 C 0.6794(5) 0.5350(4) 0.7240(3) 0.0461(12) Uani 0.555(7) 1 d D U P A 1
C20 C 0.7061(5) 0.4819(5) 0.7727(3) 0.0502(15) Uani 0.555(7) 1 d D U P A 1
H20 H 0.657786 0.466598 0.803802 0.060 Uiso 0.555(7) 1 calc R U P A 1
C21 C 0.8025(5) 0.4519(4) 0.7754(4) 0.0576(15) Uani 0.555(7) 1 d D U P A 1
H21 H 0.820154 0.415954 0.808409 0.069 Uiso 0.555(7) 1 calc R U P A 1
C22 C 0.8729(5) 0.4737(4) 0.7308(3) 0.0584(13) Uani 0.555(7) 1 d D U P A 1
H22 H 0.938730 0.452693 0.733550 0.070 Uiso 0.555(7) 1 calc R U P A 1
C23 C 0.8496(4) 0.5262(3) 0.6814(3) 0.0483(12) Uani 0.555(7) 1 d D U P A 1
C24 C 0.5749(5) 0.5665(4) 0.7185(3) 0.0453(13) Uani 0.555(7) 1 d D U P A 1
H24 H 0.566852 0.624835 0.704741 0.054 Uiso 0.555(7) 1 calc R U P A 1
C25 C 0.5033(5) 0.5658(6) 0.7801(4) 0.0526(15) Uani 0.555(7) 1 d D U P A 1
H25A H 0.438062 0.592080 0.773551 0.079 Uiso 0.555(7) 1 calc R U P A 1
H25B H 0.520161 0.595912 0.812938 0.079 Uiso 0.555(7) 1 calc R U P A 1
H25C H 0.505671 0.509077 0.793315 0.079 Uiso 0.555(7) 1 calc R U P A 1
C26 C 0.5487(5) 0.5184(4) 0.6663(3) 0.0584(13) Uani 0.555(7) 1 d D U P A 1
H26A H 0.479493 0.536734 0.665907 0.088 Uiso 0.555(7) 1 calc R U P A 1
H26B H 0.564413 0.459593 0.675182 0.088 Uiso 0.555(7) 1 calc R U P A 1
H26C H 0.585555 0.528527 0.625000 0.088 Uiso 0.555(7) 1 calc R U P A 1
C27 C 0.9306(5) 0.5491(3) 0.6337(3) 0.0558(14) Uani 0.555(7) 1 d D U P A 1
H27 H 0.900665 0.587599 0.602810 0.067 Uiso 0.555(7) 1 calc R U P A 1
C28 C 0.9965(5) 0.4737(4) 0.5966(4) 0.0819(19) Uani 0.555(7) 1 d D U P A 1
H28A H 1.046635 0.490935 0.565709 0.123 Uiso 0.555(7) 1 calc R U P A 1
H28B H 0.958140 0.447306 0.574566 0.123 Uiso 0.555(7) 1 calc R U P A 1
H28C H 1.026724 0.434864 0.625990 0.123 Uiso 0.555(7) 1 calc R U P A 1
C29 C 0.9910(6) 0.5933(5) 0.6658(4) 0.084(2) Uani 0.555(7) 1 d D U P A 1
H29A H 1.035228 0.615258 0.633419 0.126 Uiso 0.555(7) 1 calc R U P A 1
H29B H 1.028294 0.554418 0.692004 0.126 Uiso 0.555(7) 1 calc R U P A 1
H29C H 0.948138 0.638287 0.692509 0.126 Uiso 0.555(7) 1 calc R U P A 1
N1D N 0.6453(7) 0.7486(9) 0.6705(5) 0.0332(17) Uani 0.445(7) 1 d D U P A 2
C3D C 0.6669(6) 0.6972(5) 0.6278(4) 0.0362(16) Uani 0.445(7) 1 d D U P A 2
N2D N 0.6764(5) 0.7110(4) 0.5615(3) 0.0393(13) Uani 0.445(7) 1 d D U P A 2
C4D C 0.6966(6) 0.6386(4) 0.5274(3) 0.0487(15) Uani 0.445(7) 1 d D U P A 2
H4D H 0.705671 0.633485 0.482666 0.058 Uiso 0.445(7) 1 calc R U P A 2
C5D C 0.7010(6) 0.5786(4) 0.5677(3) 0.0496(15) Uani 0.445(7) 1 d D U P A 2
H5D H 0.714261 0.522082 0.556889 0.060 Uiso 0.445(7) 1 calc R U P A 2
N3D N 0.6834(5) 0.6104(3) 0.6287(2) 0.0404(12) Uani 0.445(7) 1 d D U P A 2
C6D C 0.6834(5) 0.7876(5) 0.5322(4) 0.0421(15) Uani 0.445(7) 1 d D U P A 2
C7D C 0.7703(6) 0.8123(5) 0.5270(4) 0.0493(17) Uani 0.445(7) 1 d D U P A 2
C8D C 0.7796(6) 0.8829(5) 0.4924(4) 0.0632(19) Uani 0.445(7) 1 d D U P A 2
H8D H 0.837699 0.901217 0.487494 0.076 Uiso 0.445(7) 1 calc R U P A 2
C9D C 0.7044(6) 0.9257(5) 0.4653(4) 0.0624(19) Uani 0.445(7) 1 d D U P A 2
H9D H 0.711342 0.973470 0.441763 0.075 Uiso 0.445(7) 1 calc R U P A 2
C10D C 0.6184(6) 0.9007(5) 0.4718(5) 0.0571(18) Uani 0.445(7) 1 d D U P A 2
H10D H 0.566704 0.933023 0.454167 0.069 Uiso 0.445(7) 1 calc R U P A 2
C11D C 0.6066(6) 0.8291(5) 0.5035(4) 0.0447(16) Uani 0.445(7) 1 d D U P A 2
C12D C 0.8546(6) 0.7636(7) 0.5542(5) 0.057(2) Uani 0.445(7) 1 d D U P A 2
H12D H 0.826065 0.733105 0.590615 0.068 Uiso 0.445(7) 1 calc R U P A 2
C13D C 0.9120(8) 0.8133(9) 0.5813(7) 0.080(3) Uani 0.445(7) 1 d D U P A 2
H13D H 0.949493 0.779238 0.609908 0.120 Uiso 0.445(7) 1 calc R U P A 2
H13E H 0.867993 0.860709 0.604701 0.120 Uiso 0.445(7) 1 calc R U P A 2
H13F H 0.955930 0.832345 0.546821 0.120 Uiso 0.445(7) 1 calc R U P A 2
C14D C 0.9175(7) 0.6986(5) 0.5074(4) 0.068(2) Uani 0.445(7) 1 d D U P A 2
H14D H 0.973674 0.669623 0.524994 0.102 Uiso 0.445(7) 1 calc R U P A 2
H14E H 0.939345 0.724581 0.467726 0.102 Uiso 0.445(7) 1 calc R U P A 2
H14F H 0.880370 0.659484 0.499362 0.102 Uiso 0.445(7) 1 calc R U P A 2
C15D C 0.5174(5) 0.7978(5) 0.5057(4) 0.0479(16) Uani 0.445(7) 1 d D U P A 2
H15D H 0.514773 0.756259 0.539945 0.057 Uiso 0.445(7) 1 calc R U P A 2
C16D C 0.5241(7) 0.7553(7) 0.4422(4) 0.070(2) Uani 0.445(7) 1 d D U P A 2
H16D H 0.467342 0.732551 0.443797 0.104 Uiso 0.445(7) 1 calc R U P A 2
H16E H 0.582588 0.710899 0.434285 0.104 Uiso 0.445(7) 1 calc R U P A 2
H16F H 0.526640 0.795216 0.408084 0.104 Uiso 0.445(7) 1 calc R U P A 2
C17D C 0.4257(6) 0.8654(7) 0.5195(6) 0.0533(19) Uani 0.445(7) 1 d D U P A 2
H17D H 0.369402 0.841270 0.525118 0.080 Uiso 0.445(7) 1 calc R U P A 2
H17E H 0.423768 0.903581 0.484106 0.080 Uiso 0.445(7) 1 calc R U P A 2
H17F H 0.424668 0.895032 0.558269 0.080 Uiso 0.445(7) 1 calc R U P A 2
C18D C 0.7098(6) 0.5587(4) 0.6799(3) 0.0417(14) Uani 0.445(7) 1 d D U P A 2
C19D C 0.6369(6) 0.5414(4) 0.7267(3) 0.0421(15) Uani 0.445(7) 1 d D U P A 2
C20D C 0.6643(6) 0.4882(5) 0.7745(4) 0.0500(18) Uani 0.445(7) 1 d D U P A 2
H20D H 0.616289 0.476492 0.807670 0.060 Uiso 0.445(7) 1 calc R U P A 2
C21D C 0.7595(7) 0.4525(6) 0.7744(3) 0.0533(19) Uani 0.445(7) 1 d D U P A 2
H21D H 0.776430 0.415949 0.807193 0.064 Uiso 0.445(7) 1 calc R U P A 2
C22D C 0.8302(6) 0.4687(5) 0.7279(3) 0.0564(17) Uani 0.445(7) 1 d D U P A 2
H22D H 0.895845 0.443001 0.728154 0.068 Uiso 0.445(7) 1 calc R U P A 2
C23D C 0.8057(6) 0.5242(4) 0.6790(3) 0.0461(15) Uani 0.445(7) 1 d D U P A 2
C24D C 0.5317(6) 0.5765(6) 0.7251(4) 0.0526(17) Uani 0.445(7) 1 d D U P A 2
H24D H 0.525610 0.634479 0.710793 0.063 Uiso 0.445(7) 1 calc R U P A 2
C25D C 0.4648(7) 0.5789(8) 0.7886(5) 0.066(2) Uani 0.445(7) 1 d D U P A 2
H25D H 0.398840 0.606245 0.784221 0.098 Uiso 0.445(7) 1 calc R U P A 2
H25E H 0.485886 0.609255 0.819352 0.098 Uiso 0.445(7) 1 calc R U P A 2
H25F H 0.466393 0.522833 0.803378 0.098 Uiso 0.445(7) 1 calc R U P A 2
C26D C 0.4967(7) 0.5311(6) 0.6763(4) 0.070(2) Uani 0.445(7) 1 d D U P A 2
H26D H 0.426347 0.548958 0.681247 0.105 Uiso 0.445(7) 1 calc R U P A 2
H26E H 0.514940 0.471893 0.683019 0.105 Uiso 0.445(7) 1 calc R U P A 2
H26F H 0.526526 0.543642 0.633467 0.105 Uiso 0.445(7) 1 calc R U P A 2
C27D C 0.8865(6) 0.5435(4) 0.6296(3) 0.0560(17) Uani 0.445(7) 1 d D U P A 2
H27D H 0.856108 0.584983 0.600555 0.067 Uiso 0.445(7) 1 calc R U P A 2
C28D C 0.9427(7) 0.4671(5) 0.5891(4) 0.085(3) Uani 0.445(7) 1 d D U P A 2
H28D H 0.990887 0.482461 0.555530 0.127 Uiso 0.445(7) 1 calc R U P A 2
H28E H 0.897827 0.444437 0.570199 0.127 Uiso 0.445(7) 1 calc R U P A 2
H28F H 0.975236 0.425728 0.615957 0.127 Uiso 0.445(7) 1 calc R U P A 2
C29D C 0.9546(6) 0.5812(7) 0.6583(4) 0.071(2) Uani 0.445(7) 1 d D U P A 2
H29D H 1.005585 0.592350 0.624631 0.106 Uiso 0.445(7) 1 calc R U P A 2
H29E H 0.983615 0.543018 0.688459 0.106 Uiso 0.445(7) 1 calc R U P A 2
H29F H 0.918642 0.632606 0.680182 0.106 Uiso 0.445(7) 1 calc R U P A 2
C42 C 0.4417(6) 0.9782(5) 0.6892(4) 0.072(2) Uani 0.511(5) 1 d D U P B 1
H42A H 0.413379 1.037295 0.689131 0.108 Uiso 0.511(5) 1 calc R U P B 1
H42B H 0.392196 0.949702 0.709089 0.108 Uiso 0.511(5) 1 calc R U P B 1
H42C H 0.466556 0.958247 0.645530 0.108 Uiso 0.511(5) 1 calc R U P B 1
C43 C 0.4825(4) 1.0110(4) 0.8173(3) 0.0373(12) Uani 0.511(5) 1 d D U P B 1
C44 C 0.3822(4) 0.9924(4) 0.8363(3) 0.0620(15) Uani 0.511(5) 1 d D U P B 1
H44A H 0.351987 1.015472 0.878519 0.093 Uiso 0.511(5) 1 calc R U P B 1
H44B H 0.388726 0.932914 0.836802 0.093 Uiso 0.511(5) 1 calc R U P B 1
H44C H 0.341894 1.016980 0.805692 0.093 Uiso 0.511(5) 1 calc R U P B 1
C45 C 0.4629(5) 1.1062(3) 0.8146(3) 0.0519(14) Uani 0.511(5) 1 d D U P B 1
H45A H 0.422417 1.129857 0.854454 0.078 Uiso 0.511(5) 1 calc R U P B 1
H45B H 0.429577 1.125707 0.779467 0.078 Uiso 0.511(5) 1 calc R U P B 1
H45C H 0.524260 1.122961 0.808227 0.078 Uiso 0.511(5) 1 calc R U P B 1
C46 C 0.5407(4) 0.9825(4) 0.8685(3) 0.0533(13) Uani 0.511(5) 1 d D U P B 1
H46A H 0.503686 1.005920 0.909285 0.080 Uiso 0.511(5) 1 calc R U P B 1
H46B H 0.601280 1.000618 0.858829 0.080 Uiso 0.511(5) 1 calc R U P B 1
H46C H 0.554925 0.922526 0.870449 0.080 Uiso 0.511(5) 1 calc R U P B 1
C47 C 0.6402(4) 1.0098(4) 0.6912(3) 0.0533(13) Uani 0.511(5) 1 d D U P B 1
C48 C 0.6065(12) 1.1014(6) 0.6736(7) 0.083(3) Uani 0.511(5) 1 d D U P B 1
H48A H 0.657932 1.117470 0.643044 0.124 Uiso 0.511(5) 1 calc R U P B 1
H48B H 0.591667 1.135825 0.711749 0.124 Uiso 0.511(5) 1 calc R U P B 1
H48C H 0.548607 1.108537 0.654784 0.124 Uiso 0.511(5) 1 calc R U P B 1
C49 C 0.6801(6) 0.9621(3) 0.6288(3) 0.099(3) Uani 0.511(5) 1 d D U P B 1
H49A H 0.738024 0.979114 0.607195 0.149 Uiso 0.511(5) 1 calc R U P B 1
H49B H 0.631262 0.973339 0.601819 0.149 Uiso 0.511(5) 1 calc R U P B 1
H49C H 0.696684 0.903237 0.637340 0.149 Uiso 0.511(5) 1 calc R U P B 1
C50 C 0.7226(5) 1.0049(5) 0.7272(3) 0.093(3) Uani 0.511(5) 1 d D U P B 1
H50A H 0.769123 1.034070 0.703750 0.140 Uiso 0.511(5) 1 calc R U P B 1
H50B H 0.754874 0.947285 0.731578 0.140 Uiso 0.511(5) 1 calc R U P B 1
H50C H 0.696792 1.030091 0.769199 0.140 Uiso 0.511(5) 1 calc R U P B 1
C42D C 0.4880(6) 0.9780(5) 0.6660(3) 0.0657(19) Uani 0.489(5) 1 d D U P B 2
H42D H 0.457985 1.036689 0.664777 0.099 Uiso 0.489(5) 1 calc R U P B 2
H42E H 0.438423 0.946511 0.668918 0.099 Uiso 0.489(5) 1 calc R U P B 2
H42F H 0.536282 0.961936 0.627444 0.099 Uiso 0.489(5) 1 calc R U P B 2
C43D C 0.4546(6) 1.0119(5) 0.8063(4) 0.071(2) Uani 0.489(5) 1 d D U P B 2
C44D C 0.3598(5) 0.9839(5) 0.8063(5) 0.093(2) Uani 0.489(5) 1 d D U P B 2
H44D H 0.309999 1.010954 0.841386 0.139 Uiso 0.489(5) 1 calc R U P B 2
H44E H 0.371614 0.924297 0.811442 0.139 Uiso 0.489(5) 1 calc R U P B 2
H44F H 0.338067 0.998728 0.766191 0.139 Uiso 0.489(5) 1 calc R U P B 2
C45D C 0.4240(7) 1.1053(4) 0.8008(5) 0.091(3) Uani 0.489(5) 1 d D U P B 2
H45D H 0.371230 1.127420 0.835858 0.136 Uiso 0.489(5) 1 calc R U P B 2
H45E H 0.402238 1.119098 0.760527 0.136 Uiso 0.489(5) 1 calc R U P B 2
H45F H 0.479004 1.129230 0.802466 0.136 Uiso 0.489(5) 1 calc R U P B 2
C46D C 0.4849(7) 0.9915(4) 0.8690(3) 0.087(2) Uani 0.489(5) 1 d D U P B 2
H46D H 0.436360 1.023341 0.902593 0.131 Uiso 0.489(5) 1 calc R U P B 2
H46E H 0.547225 1.004972 0.868383 0.131 Uiso 0.489(5) 1 calc R U P B 2
H46F H 0.490884 0.932823 0.876988 0.131 Uiso 0.489(5) 1 calc R U P B 2
C47D C 0.6547(5) 1.0143(4) 0.7160(3) 0.0486(13) Uani 0.489(5) 1 d D U P B 2
C48D C 0.6277(10) 1.0886(5) 0.6746(6) 0.060(2) Uani 0.489(5) 1 d D U P B 2
H48D H 0.679719 1.117914 0.667313 0.090 Uiso 0.489(5) 1 calc R U P B 2
H48E H 0.567933 1.125292 0.695977 0.090 Uiso 0.489(5) 1 calc R U P B 2
H48F H 0.618232 1.070298 0.633960 0.090 Uiso 0.489(5) 1 calc R U P B 2
C49D C 0.7424(4) 0.9536(3) 0.6800(3) 0.0620(15) Uani 0.489(5) 1 d D U P B 2
H49D H 0.794246 0.981928 0.665094 0.093 Uiso 0.489(5) 1 calc R U P B 2
H49E H 0.724847 0.930927 0.643725 0.093 Uiso 0.489(5) 1 calc R U P B 2
H49F H 0.764642 0.909118 0.708169 0.093 Uiso 0.489(5) 1 calc R U P B 2
C50D C 0.6865(4) 1.0437(3) 0.7747(3) 0.0651(15) Uani 0.489(5) 1 d D U P B 2
H50D H 0.746885 1.061430 0.761232 0.098 Uiso 0.489(5) 1 calc R U P B 2
H50E H 0.696499 0.998535 0.804564 0.098 Uiso 0.489(5) 1 calc R U P B 2
H50F H 0.636305 1.089717 0.795383 0.098 Uiso 0.489(5) 1 calc R U P B 2
H1 H 0.7835(15) 0.6412(13) 0.7913(10) 0.050(6) Uiso 1 1 d . . . . .

loop_
_atom_site_aniso_label
_atom_site_aniso_U_11
_atom_site_aniso_U_22
_atom_site_aniso_U_33
_atom_site_aniso_U_23
_atom_site_aniso_U_13
_atom_site_aniso_U_12
Si1 0.0418(3) 0.0290(2) 0.0366(3) -0.00081(19) -0.0056(2) -0.0099(2)
Si2 0.0339(3) 0.0309(3) 0.0583(3) 0.0009(2) -0.0131(2) -0.00560(19)
Si3 0.0598(3) 0.0316(3) 0.0363(3) -0.0036(2) -0.0113(2) -0.0027(2)
Al1 0.0526(3) 0.0300(3) 0.0291(3) -0.0018(2) -0.0070(2) -0.0091(2)
Na1 0.0602(5) 0.0353(4) 0.0336(4) -0.0029(3) -0.0068(3) -0.0137(3)
O1 0.0435(7) 0.0323(6) 0.0333(6) -0.0013(5) -0.0065(5) -0.0091(5)
O2 0.0681(9) 0.0433(7) 0.0368(7) -0.0001(6) -0.0003(6) -0.0259(7)
N4 0.0759(12) 0.0678(12) 0.0497(10) 0.0009(9) -0.0310(9) -0.0287(10)
N5 0.0452(9) 0.0552(10) 0.0450(9) -0.0005(8) -0.0151(7) -0.0155(7)
N6 0.0509(9) 0.0478(9) 0.0547(10) -0.0120(8) -0.0077(8) -0.0141(7)
N7 0.0508(9) 0.0418(9) 0.0507(9) -0.0072(7) -0.0137(7) -0.0113(7)
N8 0.0591(9) 0.0337(8) 0.0391(8) -0.0026(6) -0.0147(7) -0.0096(7)
N9 0.0645(11) 0.0493(10) 0.0514(10) 0.0009(8) -0.0056(8) 0.0016(8)
C1 0.0490(10) 0.0377(9) 0.0394(9) 0.0006(8) -0.0115(8) -0.0158(8)
C2 0.0415(9) 0.0323(8) 0.0320(8) -0.0055(7) -0.0078(7) -0.0091(7)
C30 0.0469(11) 0.0418(11) 0.0825(15) 0.0024(10) -0.0198(10) 0.0017(9)
C31 0.0549(14) 0.0602(15) 0.113(2) -0.0036(15) 0.0065(14) 0.0111(12)
C32 0.0531(13) 0.0525(13) 0.120(2) 0.0095(14) -0.0445(14) 0.0001(11)
C33 0.0620(13) 0.0337(10) 0.0807(16) 0.0025(10) -0.0236(12) 0.0015(9)
C34 0.0468(10) 0.0411(10) 0.0613(12) -0.0078(9) -0.0225(9) -0.0078(8)
C35 0.0646(14) 0.0510(12) 0.0790(16) -0.0085(11) -0.0363(12) -0.0139(10)
C36 0.0627(13) 0.0563(13) 0.0530(12) -0.0059(10) -0.0199(10) -0.0151(10)
C37 0.0476(11) 0.0519(12) 0.0646(13) -0.0183(10) -0.0171(10) -0.0017(9)
C38 0.0446(11) 0.0508(12) 0.0866(16) 0.0092(11) -0.0148(11) -0.0195(9)
C39 0.0670(15) 0.0741(17) 0.0861(17) 0.0100(14) 0.0037(13) -0.0308(13)
C40 0.0638(14) 0.0450(12) 0.0938(18) 0.0166(12) -0.0291(13) -0.0216(10)
C41 0.0500(13) 0.0733(17) 0.130(3) 0.0192(17) -0.0271(15) -0.0304(12)
C51 0.0601(11) 0.0437(10) 0.0398(10) 0.0003(8) -0.0205(8) -0.0159(9)
C52 0.0507(12) 0.0798(16) 0.0687(13) -0.0017(12) -0.0207(10) -0.0255(11)
C53 0.0683(15) 0.096(2) 0.0747(15) -0.0005(14) -0.0349(12) -0.0362(14)
C54 0.0420(10) 0.0652(13) 0.0382(10) 0.0018(9) -0.0104(8) -0.0134(9)
C55 0.0472(13) 0.120(2) 0.0848(18) -0.0106(17) -0.0101(12) -0.0336(14)
C56 0.104(2) 0.160(4) 0.108(3) 0.000(2) -0.062(2) -0.064(2)
C57 0.114(2) 0.0760(17) 0.0488(12) 0.0023(12) -0.0422(14) -0.0353(16)
C58 0.0528(11) 0.0436(10) 0.0384(10) -0.0039(8) -0.0090(8) -0.0156(8)
C59 0.0511(12) 0.0582(13) 0.0864(17) -0.0176(12) -0.0174(12) -0.0031(10)
C60 0.0618(13) 0.0447(11) 0.0831(16) -0.0153(11) -0.0217(12) -0.0029(9)
C61 0.0631(13) 0.0642(14) 0.0609(13) -0.0073(11) -0.0094(11) -0.0298(11)
C62 0.0569(15) 0.083(2) 0.153(3) -0.026(2) -0.0309(18) 0.0014(14)
C63 0.092(2) 0.0433(13) 0.165(3) -0.0184(17) -0.048(2) 0.0048(13)
C64 0.0612(12) 0.0512(12) 0.0562(12) -0.0019(10) -0.0195(10) -0.0228(10)
C65 0.0634(12) 0.0355(10) 0.0385(10) 0.0002(8) -0.0087(9) -0.0100(8)
C66 0.0731(14) 0.0447(11) 0.0550(12) -0.0020(9) -0.0303(10) -0.0071(10)
C67 0.0703(14) 0.0623(14) 0.0686(14) 0.0013(12) -0.0298(12) 0.0015(11)
C68 0.0639(12) 0.0385(10) 0.0446(11) -0.0044(8) -0.0097(9) -0.0066(9)
C69 0.119(2) 0.0531(14) 0.0672(15) -0.0129(12) -0.0523(16) -0.0036(14)
C70 0.093(2) 0.124(3) 0.128(3) -0.003(2) -0.054(2) 0.031(2)
C71 0.094(2) 0.0672(16) 0.0659(16) 0.0019(13) 0.0076(14) 0.0184(14)
N1 0.042(4) 0.033(2) 0.0336(19) -0.0031(16) -0.014(2) -0.002(3)
C3 0.048(3) 0.0374(18) 0.0348(17) -0.0032(14) -0.009(2) -0.005(2)
N2 0.067(3) 0.0399(17) 0.0327(16) -0.0075(13) -0.008(2) -0.003(2)
C4 0.074(4) 0.050(2) 0.0360(19) -0.0148(14) -0.007(3) -0.004(3)
C5 0.068(3) 0.042(2) 0.0446(19) -0.0161(14) -0.007(2) -0.004(2)
N3 0.056(3) 0.0331(15) 0.0390(15) -0.0113(11) -0.0073(19) -0.006(2)
C6 0.069(4) 0.043(2) 0.032(2) -0.0021(18) 0.001(3) 0.002(3)
C7 0.069(4) 0.052(3) 0.041(3) 0.002(2) 0.007(3) -0.006(3)
C8 0.093(5) 0.063(3) 0.075(4) 0.020(3) -0.002(3) -0.016(3)
C9 0.098(5) 0.069(4) 0.090(5) 0.031(3) -0.007(3) -0.018(3)
C10 0.086(6) 0.058(3) 0.067(3) 0.019(3) -0.005(4) -0.003(3)
C11 0.077(4) 0.049(3) 0.037(2) -0.0008(19) -0.005(3) 0.000(3)
C12 0.063(4) 0.053(3) 0.052(3) 0.003(2) 0.009(3) 0.001(3)
C13 0.075(5) 0.077(4) 0.069(4) -0.004(3) 0.006(4) -0.012(4)
C14 0.069(4) 0.080(4) 0.089(4) -0.035(3) 0.021(3) -0.010(3)
C15 0.081(5) 0.056(3) 0.042(3) -0.001(2) -0.012(4) -0.006(3)
C16 0.125(7) 0.084(4) 0.052(3) -0.016(3) -0.020(4) -0.002(5)
C17 0.089(5) 0.075(4) 0.045(4) -0.007(3) -0.019(4) 0.001(4)
C18 0.058(3) 0.027(2) 0.0422(19) -0.0085(15) -0.010(2) -0.003(3)
C19 0.059(3) 0.029(2) 0.050(2) -0.0094(16) -0.013(2) -0.005(2)
C20 0.067(4) 0.028(3) 0.052(2) -0.0019(19) -0.010(3) -0.004(3)
C21 0.075(4) 0.035(2) 0.060(3) -0.0002(19) -0.021(3) 0.000(3)
C22 0.072(3) 0.037(2) 0.061(2) -0.0072(17) -0.016(2) 0.000(3)
C23 0.058(3) 0.0315(19) 0.053(2) -0.0135(15) -0.011(2) -0.001(2)
C24 0.057(3) 0.035(3) 0.045(2) -0.0035(17) -0.009(3) -0.015(3)
C25 0.068(4) 0.042(3) 0.051(3) -0.003(2) -0.009(3) -0.021(3)
C26 0.069(3) 0.053(3) 0.060(3) -0.007(2) -0.017(3) -0.021(3)
C27 0.055(3) 0.051(2) 0.057(3) -0.0137(19) -0.006(3) -0.005(3)
C28 0.069(4) 0.070(3) 0.089(4) -0.027(3) 0.009(3) 0.002(3)
C29 0.080(5) 0.103(4) 0.074(4) -0.019(3) -0.005(4) -0.039(4)
N1D 0.037(4) 0.031(2) 0.031(2) 0.0008(16) -0.016(3) 0.001(3)
C3D 0.047(4) 0.0294(19) 0.0314(19) 0.0007(15) -0.012(3) -0.004(3)
N2D 0.058(4) 0.0330(18) 0.0260(17) 0.0009(13) -0.011(3) -0.006(2)
C4D 0.072(4) 0.038(2) 0.034(2) -0.0055(15) -0.016(3) -0.004(3)
C5D 0.077(4) 0.032(2) 0.036(2) -0.0057(15) -0.015(3) -0.001(3)
N3D 0.059(3) 0.0292(17) 0.0317(17) -0.0020(13) -0.015(2) -0.003(2)
C6D 0.054(4) 0.039(2) 0.027(2) 0.0002(18) 0.001(3) -0.006(3)
C7D 0.056(4) 0.046(3) 0.044(3) 0.007(2) -0.007(3) -0.011(3)
C8D 0.065(4) 0.054(3) 0.067(4) 0.015(3) -0.003(3) -0.017(3)
C9D 0.069(5) 0.053(4) 0.062(4) 0.026(3) -0.002(3) -0.018(3)
C10D 0.062(4) 0.053(3) 0.047(3) 0.015(2) 0.005(3) -0.009(3)
C11D 0.055(4) 0.044(3) 0.029(3) 0.006(2) 0.000(3) -0.007(3)
C12D 0.052(4) 0.057(4) 0.054(3) 0.000(3) -0.004(3) -0.004(3)
C13D 0.062(6) 0.084(5) 0.092(6) -0.014(4) -0.025(5) -0.002(5)
C14D 0.075(5) 0.062(4) 0.052(3) 0.003(3) 0.007(4) -0.004(3)
C15D 0.060(4) 0.046(3) 0.035(3) -0.002(2) -0.003(3) -0.010(3)
C16D 0.083(6) 0.071(4) 0.048(4) -0.018(3) -0.011(4) -0.005(4)
C17D 0.065(4) 0.049(3) 0.039(4) 0.001(2) -0.009(4) -0.001(4)
C18D 0.062(3) 0.026(2) 0.035(2) -0.0009(17) -0.015(3) -0.001(3)
C19D 0.063(4) 0.023(2) 0.039(2) -0.0041(17) -0.011(3) -0.006(3)
C20D 0.074(4) 0.029(3) 0.040(3) -0.0003(19) -0.009(3) 0.000(4)
C21D 0.076(5) 0.032(3) 0.042(3) 0.007(2) -0.012(4) 0.006(4)
C22D 0.073(4) 0.042(3) 0.045(3) 0.002(2) -0.014(3) 0.008(3)
C23D 0.062(4) 0.034(3) 0.037(2) -0.0017(19) -0.011(3) 0.001(3)
C24D 0.063(4) 0.040(3) 0.059(4) 0.003(3) -0.020(4) -0.015(4)
C25D 0.078(6) 0.052(5) 0.065(4) 0.005(3) -0.004(4) -0.019(5)
C26D 0.077(5) 0.078(5) 0.066(4) -0.003(3) -0.021(4) -0.032(5)
C27D 0.063(4) 0.049(3) 0.045(3) 0.000(2) -0.006(3) 0.006(3)
C28D 0.100(6) 0.068(4) 0.055(4) -0.001(3) 0.015(4) 0.022(4)
C29D 0.060(5) 0.095(6) 0.055(4) 0.016(4) -0.011(3) -0.016(4)
C42 0.098(5) 0.058(3) 0.070(5) -0.008(3) -0.047(4) -0.009(4)
C43 0.043(2) 0.031(2) 0.038(2) -0.0071(17) -0.0105(18) -0.0048(19)
C44 0.048(3) 0.052(3) 0.082(4) -0.010(3) -0.008(3) -0.007(2)
C45 0.063(4) 0.035(2) 0.048(3) -0.0066(18) -0.007(2) 0.005(2)
C46 0.064(3) 0.053(3) 0.039(2) -0.0104(19) -0.019(2) 0.004(3)
C47 0.077(3) 0.035(2) 0.041(3) 0.009(2) -0.004(2) -0.007(2)
C48 0.129(8) 0.035(3) 0.069(5) 0.012(3) -0.007(5) -0.001(4)
C49 0.163(6) 0.044(3) 0.068(3) -0.008(2) 0.046(4) -0.030(3)
C50 0.071(4) 0.119(6) 0.097(5) 0.061(5) -0.017(3) -0.045(4)
C42D 0.094(5) 0.047(3) 0.066(4) 0.013(3) -0.038(3) -0.018(4)
C43D 0.081(5) 0.048(3) 0.066(4) -0.005(3) 0.010(3) 0.005(3)
C44D 0.075(4) 0.073(4) 0.109(6) -0.005(4) 0.014(4) 0.002(3)
C45D 0.092(6) 0.054(3) 0.105(6) -0.025(3) -0.004(5) 0.017(4)
C46D 0.130(6) 0.052(3) 0.055(3) -0.010(3) 0.010(4) 0.006(4)
C47D 0.068(3) 0.032(2) 0.042(3) 0.003(2) -0.008(2) -0.0065(19)
C48D 0.105(6) 0.024(3) 0.053(4) 0.000(3) -0.015(4) -0.016(3)
C49D 0.074(3) 0.042(2) 0.064(3) 0.001(2) 0.008(2) -0.017(2)
C50D 0.094(4) 0.041(2) 0.064(3) -0.001(2) -0.031(3) -0.010(2)

loop_
_atom_type_symbol
_atom_type_description
_atom_type_scat_dispersion_real
_atom_type_scat_dispersion_imag
_atom_type_scat_source
C C 0.0033 0.0016 'International Tables Vol C Tables 4.2.6.8 and 6.1.1.4'
H H 0.0000 0.0000 'International Tables Vol C Tables 4.2.6.8 and 6.1.1.4'
N N 0.0061 0.0033 'International Tables Vol C Tables 4.2.6.8 and 6.1.1.4'
Al Al 0.0645 0.0514 'International Tables Vol C Tables 4.2.6.8 and 6.1.1.4'
Si Si 0.0817 0.0704 'International Tables Vol C Tables 4.2.6.8 and 6.1.1.4'
O O 0.0106 0.0060 'International Tables Vol C Tables 4.2.6.8 and 6.1.1.4'
Na Na 0.0362 0.0249 'International Tables Vol C Tables 4.2.6.8 and 6.1.1.4'

loop_
_geom_angle_atom_site_label_1
_geom_angle_atom_site_label_2
_geom_angle_atom_site_label_3
_geom_angle
_geom_angle_site_symmetry_1
_geom_angle_site_symmetry_3
_geom_angle_publ_flag
O1 Si1 C1 113.06(8) . . ?
O1 Si1 Si2 111.92(5) . . ?
C1 Si1 Si2 108.48(6) . . ?
O1 Si1 H1 110.4(9) . . ?
C1 Si1 H1 110.0(9) . . ?
Si2 Si1 H1 102.4(9) . . ?
C34 Si2 C38 111.12(10) . . ?
C34 Si2 C30 110.76(10) . . ?
C38 Si2 C30 110.48(10) . . ?
C34 Si2 Si1 109.96(6) . . ?
C38 Si2 Si1 107.58(8) . . ?
C30 Si2 Si1 106.80(7) . . ?
C42D Si3 C43D 105.5(3) . . ?
C47 Si3 C43 113.2(3) . . ?
C47 Si3 C42 105.0(3) . . ?
C43 Si3 C42 100.9(3) . . ?
C42D Si3 C47D 102.5(3) . . ?
C43D Si3 C47D 109.6(3) . . ?
C42D Si3 Al1 107.5(2) . . ?
C47 Si3 Al1 115.39(18) . . ?
C43D Si3 Al1 116.5(3) . . ?
C43 Si3 Al1 113.5(2) . . ?
C42 Si3 Al1 107.2(2) . . ?
C47D Si3 Al1 114.01(18) . . ?
O1 Al1 N1D 121.0(4) . . ?
O1 Al1 N1 110.2(3) . . ?
O1 Al1 C51 107.16(7) . . ?
N1D Al1 C51 99.3(4) . . ?
N1 Al1 C51 110.0(3) . . ?
O1 Al1 Si3 112.60(5) . . ?
N1D Al1 Si3 114.7(5) . . ?
N1 Al1 Si3 117.9(4) . . ?
C51 Al1 Si3 97.83(6) . . ?
O2 Na1 O2 86.21(5) . 2_667 ?
O2 Na1 C65 122.34(6) . . ?
O2 Na1 C65 110.70(7) 2_667 . ?
O2 Na1 C58 112.26(7) . . ?
O2 Na1 C58 120.05(6) 2_667 . ?
C65 Na1 C58 105.43(7) . . ?
O2 Na1 C2 105.10(5) . 2_667 ?
O2 Na1 C2 20.05(5) 2_667 2_667 ?
C65 Na1 C2 104.80(6) . 2_667 ?
C58 Na1 C2 105.55(6) . 2_667 ?
O2 Na1 Na1 43.48(4) . 2_667 ?
O2 Na1 Na1 42.73(4) 2_667 2_667 ?
C65 Na1 Na1 127.41(6) . 2_667 ?
C58 Na1 Na1 127.08(6) . 2_667 ?
C2 Na1 Na1 61.93(4) 2_667 2_667 ?
Si1 O1 Al1 140.46(8) . . ?
C2 O2 Na1 140.59(12) . . ?
C2 O2 Na1 121.01(12) . 2_667 ?
Na1 O2 Na1 93.79(5) . 2_667 ?
C51 N4 C53 111.72(19) . . ?
C51 N4 C57 124.3(2) . . ?
C53 N4 C57 124.0(2) . . ?
C51 N5 C52 111.99(17) . . ?
C51 N5 C54 125.37(16) . . ?
C52 N5 C54 122.64(18) . . ?
C58 N6 C59 112.92(18) . . ?
C58 N6 C61 122.65(18) . . ?
C59 N6 C61 124.43(19) . . ?
C58 N7 C60 112.54(18) . . ?
C58 N7 C64 122.78(17) . . ?
C60 N7 C64 124.67(18) . . ?
C65 N8 C66 113.01(17) . . ?
C65 N8 C68 123.03(17) . . ?
C66 N8 C68 123.75(17) . . ?
C65 N9 C67 112.51(18) . . ?
C65 N9 C71 123.2(2) . . ?
C67 N9 C71 124.2(2) . . ?
C2 C1 Si1 167.02(17) . . ?
C1 C2 O2 178.9(2) . . ?
C1 C2 Na1 140.23(14) . 2_667 ?
O2 C2 Na1 38.95(9) . 2_667 ?
C33 C30 C32 109.2(2) . . ?
C33 C30 C31 105.2(2) . . ?
C32 C30 C31 107.7(2) . . ?
C33 C30 Si2 110.95(14) . . ?
C32 C30 Si2 113.49(16) . . ?
C31 C30 Si2 109.87(17) . . ?
C30 C31 H31A 109.5 . . ?
C30 C31 H31B 109.5 . . ?
H31A C31 H31B 109.5 . . ?
C30 C31 H31C 109.5 . . ?
H31A C31 H31C 109.5 . . ?
H31B C31 H31C 109.5 . . ?
C30 C32 H32A 109.5 . . ?
C30 C32 H32B 109.5 . . ?
H32A C32 H32B 109.5 . . ?
C30 C32 H32C 109.5 . . ?
H32A C32 H32C 109.5 . . ?
H32B C32 H32C 109.5 . . ?
C30 C33 H33A 109.5 . . ?
C30 C33 H33B 109.5 . . ?
H33A C33 H33B 109.5 . . ?
C30 C33 H33C 109.5 . . ?
H33A C33 H33C 109.5 . . ?
H33B C33 H33C 109.5 . . ?
C35 C34 C37 108.00(17) . . ?
C35 C34 C36 107.56(18) . . ?
C37 C34 C36 105.40(18) . . ?
C35 C34 Si2 115.09(16) . . ?
C37 C34 Si2 109.53(14) . . ?
C36 C34 Si2 110.77(14) . . ?
C34 C35 H35A 109.5 . . ?
C34 C35 H35B 109.5 . . ?
H35A C35 H35B 109.5 . . ?
C34 C35 H35C 109.5 . . ?
H35A C35 H35C 109.5 . . ?
H35B C35 H35C 109.5 . . ?
C34 C36 H36A 109.5 . . ?
C34 C36 H36B 109.5 . . ?
H36A C36 H36B 109.5 . . ?
C34 C36 H36C 109.5 . . ?
H36A C36 H36C 109.5 . . ?
H36B C36 H36C 109.5 . . ?
C34 C37 H37A 109.5 . . ?
C34 C37 H37B 109.5 . . ?
H37A C37 H37B 109.5 . . ?
C34 C37 H37C 109.5 . . ?
H37A C37 H37C 109.5 . . ?
H37B C37 H37C 109.5 . . ?
C39 C38 C40 105.0(2) . . ?
C39 C38 C41 109.3(2) . . ?
C40 C38 C41 107.3(2) . . ?
C39 C38 Si2 110.86(16) . . ?
C40 C38 Si2 109.32(16) . . ?
C41 C38 Si2 114.52(18) . . ?
C38 C39 H39A 109.5 . . ?
C38 C39 H39B 109.5 . . ?
H39A C39 H39B 109.5 . . ?
C38 C39 H39C 109.5 . . ?
H39A C39 H39C 109.5 . . ?
H39B C39 H39C 109.5 . . ?
C38 C40 H40A 109.5 . . ?
C38 C40 H40B 109.5 . . ?
H40A C40 H40B 109.5 . . ?
C38 C40 H40C 109.5 . . ?
H40A C40 H40C 109.5 . . ?
H40B C40 H40C 109.5 . . ?
C38 C41 H41A 109.5 . . ?
C38 C41 H41B 109.5 . . ?
H41A C41 H41B 109.5 . . ?
C38 C41 H41C 109.5 . . ?
H41A C41 H41C 109.5 . . ?
H41B C41 H41C 109.5 . . ?
N4 C51 N5 103.19(18) . . ?
N4 C51 Al1 127.54(16) . . ?
N5 C51 Al1 128.98(13) . . ?
C53 C52 N5 106.7(2) . . ?
C53 C52 C55 131.7(2) . . ?
N5 C52 C55 121.6(2) . . ?
C52 C53 N4 106.4(2) . . ?
C52 C53 C56 131.5(3) . . ?
N4 C53 C56 122.0(3) . . ?
N5 C54 H54A 109.5 . . ?
N5 C54 H54B 109.5 . . ?
H54A C54 H54B 109.5 . . ?
N5 C54 H54C 109.5 . . ?
H54A C54 H54C 109.5 . . ?
H54B C54 H54C 109.5 . . ?
C52 C55 H55A 109.5 . . ?
C52 C55 H55B 109.5 . . ?
H55A C55 H55B 109.5 . . ?
C52 C55 H55C 109.5 . . ?
H55A C55 H55C 109.5 . . ?
H55B C55 H55C 109.5 . . ?
C53 C56 H56A 109.5 . . ?
C53 C56 H56B 109.5 . . ?
H56A C56 H56B 109.5 . . ?
C53 C56 H56C 109.5 . . ?
H56A C56 H56C 109.5 . . ?
H56B C56 H56C 109.5 . . ?
N4 C57 H57A 109.5 . . ?
N4 C57 H57B 109.5 . . ?
H57A C57 H57B 109.5 . . ?
N4 C57 H57C 109.5 . . ?
H57A C57 H57C 109.5 . . ?
H57B C57 H57C 109.5 . . ?
N6 C58 N7 102.57(17) . . ?
N6 C58 Na1 130.97(14) . . ?
N7 C58 Na1 126.34(14) . . ?
C60 C59 N6 105.7(2) . . ?
C60 C59 C62 131.7(3) . . ?
N6 C59 C62 122.6(2) . . ?
C59 C60 N7 106.3(2) . . ?
C59 C60 C63 131.9(2) . . ?
N7 C60 C63 121.8(2) . . ?
N6 C61 H61A 109.5 . . ?
N6 C61 H61B 109.5 . . ?
H61A C61 H61B 109.5 . . ?
N6 C61 H61C 109.5 . . ?
H61A C61 H61C 109.5 . . ?
H61B C61 H61C 109.5 . . ?
C59 C62 H62A 109.5 . . ?
C59 C62 H62B 109.5 . . ?
H62A C62 H62B 109.5 . . ?
C59 C62 H62C 109.5 . . ?
H62A C62 H62C 109.5 . . ?
H62B C62 H62C 109.5 . . ?
C60 C63 H63A 109.5 . . ?
C60 C63 H63B 109.5 . . ?
H63A C63 H63B 109.5 . . ?
C60 C63 H63C 109.5 . . ?
H63A C63 H63C 109.5 . . ?
H63B C63 H63C 109.5 . . ?
N7 C64 H64A 109.5 . . ?
N7 C64 H64B 109.5 . . ?
H64A C64 H64B 109.5 . . ?
N7 C64 H64C 109.5 . . ?
H64A C64 H64C 109.5 . . ?
H64B C64 H64C 109.5 . . ?
N9 C65 N8 102.22(17) . . ?
N9 C65 Na1 125.48(14) . . ?
N8 C65 Na1 130.96(15) . . ?
C67 C66 N8 105.90(19) . . ?
C67 C66 C69 131.2(2) . . ?
N8 C66 C69 122.9(2) . . ?
C66 C67 N9 106.3(2) . . ?
C66 C67 C70 130.6(3) . . ?
N9 C67 C70 123.0(3) . . ?
N8 C68 H68A 109.5 . . ?
N8 C68 H68B 109.5 . . ?
H68A C68 H68B 109.5 . . ?
N8 C68 H68C 109.5 . . ?
H68A C68 H68C 109.5 . . ?
H68B C68 H68C 109.5 . . ?
C66 C69 H69A 109.5 . . ?
C66 C69 H69B 109.5 . . ?
H69A C69 H69B 109.5 . . ?
C66 C69 H69C 109.5 . . ?
H69A C69 H69C 109.5 . . ?
H69B C69 H69C 109.5 . . ?
C67 C70 H70A 109.5 . . ?
C67 C70 H70B 109.5 . . ?
H70A C70 H70B 109.5 . . ?
C67 C70 H70C 109.5 . . ?
H70A C70 H70C 109.5 . . ?
H70B C70 H70C 109.5 . . ?
N9 C71 H71A 109.5 . . ?
N9 C71 H71B 109.5 . . ?
H71A C71 H71B 109.5 . . ?
N9 C71 H71C 109.5 . . ?
H71A C71 H71C 109.5 . . ?
H71B C71 H71C 109.5 . . ?
C3 N1 Al1 164.6(9) . . ?
N1 C3 N3 130.1(8) . . ?
N1 C3 N2 128.5(8) . . ?
N3 C3 N2 101.4(5) . . ?
C4 N2 C3 110.2(5) . . ?
C4 N2 C6 122.1(6) . . ?
C3 N2 C6 125.8(6) . . ?
C5 C4 N2 108.9(5) . . ?
C5 C4 H4 125.5 . . ?
N2 C4 H4 125.5 . . ?
C4 C5 N3 108.5(5) . . ?
C4 C5 H5 125.7 . . ?
N3 C5 H5 125.7 . . ?
C5 N3 C3 110.9(5) . . ?
C5 N3 C18 121.3(4) . . ?
C3 N3 C18 126.0(5) . . ?
C7 C6 C11 123.4(6) . . ?
C7 C6 N2 117.8(5) . . ?
C11 C6 N2 118.8(6) . . ?
C6 C7 C8 117.3(6) . . ?
C6 C7 C12 121.8(5) . . ?
C8 C7 C12 120.7(6) . . ?
C9 C8 C7 120.8(6) . . ?
C9 C8 H8 119.6 . . ?
C7 C8 H8 119.6 . . ?
C8 C9 C10 121.7(6) . . ?
C8 C9 H9 119.2 . . ?
C10 C9 H9 119.2 . . ?
C9 C10 C11 119.6(6) . . ?
C9 C10 H10 120.2 . . ?
C11 C10 H10 120.2 . . ?
C6 C11 C10 117.0(6) . . ?
C6 C11 C15 123.3(6) . . ?
C10 C11 C15 119.4(6) . . ?
C7 C12 C13 114.3(6) . . ?
C7 C12 C14 108.6(6) . . ?
C13 C12 C14 105.0(6) . . ?
C7 C12 H12 109.6 . . ?
C13 C12 H12 109.6 . . ?
C14 C12 H12 109.6 . . ?
C12 C13 H13A 109.5 . . ?
C12 C13 H13B 109.5 . . ?
H13A C13 H13B 109.5 . . ?
C12 C13 H13C 109.5 . . ?
H13A C13 H13C 109.5 . . ?
H13B C13 H13C 109.5 . . ?
C12 C14 H14A 109.5 . . ?
C12 C14 H14B 109.5 . . ?
H14A C14 H14B 109.5 . . ?
C12 C14 H14C 109.5 . . ?
H14A C14 H14C 109.5 . . ?
H14B C14 H14C 109.5 . . ?
C11 C15 C17 113.6(6) . . ?
C11 C15 C16 110.0(6) . . ?
C17 C15 C16 108.7(7) . . ?
C11 C15 H15 108.1 . . ?
C17 C15 H15 108.1 . . ?
C16 C15 H15 108.1 . . ?
C15 C16 H16A 109.5 . . ?
C15 C16 H16B 109.5 . . ?
H16A C16 H16B 109.5 . . ?
C15 C16 H16C 109.5 . . ?
H16A C16 H16C 109.5 . . ?
H16B C16 H16C 109.5 . . ?
C15 C17 H17A 109.5 . . ?
C15 C17 H17B 109.5 . . ?
H17A C17 H17B 109.5 . . ?
C15 C17 H17C 109.5 . . ?
H17A C17 H17C 109.5 . . ?
H17B C17 H17C 109.5 . . ?
C23 C18 C19 122.1(5) . . ?
C23 C18 N3 118.1(4) . . ?
C19 C18 N3 119.7(5) . . ?
C18 C19 C20 118.2(5) . . ?
C18 C19 C24 120.4(5) . . ?
C20 C19 C24 121.4(5) . . ?
C21 C20 C19 120.1(5) . . ?
C21 C20 H20 119.9 . . ?
C19 C20 H20 119.9 . . ?
C22 C21 C20 120.5(6) . . ?
C22 C21 H21 119.8 . . ?
C20 C21 H21 119.8 . . ?
C21 C22 C23 121.3(5) . . ?
C21 C22 H22 119.3 . . ?
C23 C22 H22 119.3 . . ?
C18 C23 C22 117.8(5) . . ?
C18 C23 C27 123.2(5) . . ?
C22 C23 C27 119.0(5) . . ?
C19 C24 C25 114.5(5) . . ?
C19 C24 C26 110.9(5) . . ?
C25 C24 C26 109.6(5) . . ?
C19 C24 H24 107.2 . . ?
C25 C24 H24 107.2 . . ?
C26 C24 H24 107.2 . . ?
C24 C25 H25A 109.5 . . ?
C24 C25 H25B 109.5 . . ?
H25A C25 H25B 109.5 . . ?
C24 C25 H25C 109.5 . . ?
H25A C25 H25C 109.5 . . ?
H25B C25 H25C 109.5 . . ?
C24 C26 H26A 109.5 . . ?
C24 C26 H26B 109.5 . . ?
H26A C26 H26B 109.5 . . ?
C24 C26 H26C 109.5 . . ?
H26A C26 H26C 109.5 . . ?
H26B C26 H26C 109.5 . . ?
C23 C27 C28 111.8(5) . . ?
C23 C27 C29 111.5(5) . . ?
C28 C27 C29 109.8(6) . . ?
C23 C27 H27 107.9 . . ?
C28 C27 H27 107.9 . . ?
C29 C27 H27 107.9 . . ?
C27 C28 H28A 109.5 . . ?
C27 C28 H28B 109.5 . . ?
H28A C28 H28B 109.5 . . ?
C27 C28 H28C 109.5 . . ?
H28A C28 H28C 109.5 . . ?
H28B C28 H28C 109.5 . . ?
C27 C29 H29A 109.5 . . ?
C27 C29 H29B 109.5 . . ?
H29A C29 H29B 109.5 . . ?
C27 C29 H29C 109.5 . . ?
H29A C29 H29C 109.5 . . ?
H29B C29 H29C 109.5 . . ?
C3D N1D Al1 164.9(13) . . ?
N1D C3D N3D 131.8(10) . . ?
N1D C3D N2D 127.7(10) . . ?
N3D C3D N2D 100.4(6) . . ?
C4D N2D C3D 112.0(6) . . ?
C4D N2D C6D 122.5(7) . . ?
C3D N2D C6D 124.5(7) . . ?
C5D C4D N2D 107.6(6) . . ?
C5D C4D H4D 126.2 . . ?
N2D C4D H4D 126.2 . . ?
C4D C5D N3D 109.4(5) . . ?
C4D C5D H5D 125.3 . . ?
N3D C5D H5D 125.3 . . ?
C5D N3D C3D 110.7(5) . . ?
C5D N3D C18D 120.5(5) . . ?
C3D N3D C18D 126.0(6) . . ?
C7D C6D C11D 123.4(6) . . ?
C7D C6D N2D 118.5(6) . . ?
C11D C6D N2D 117.7(6) . . ?
C8D C7D C6D 117.7(6) . . ?
C8D C7D C12D 119.6(7) . . ?
C6D C7D C12D 122.6(7) . . ?
C9D C8D C7D 119.8(6) . . ?
C9D C8D H8D 120.1 . . ?
C7D C8D H8D 120.1 . . ?
C8D C9D C10D 121.5(7) . . ?
C8D C9D H9D 119.3 . . ?
C10D C9D H9D 119.3 . . ?
C9D C10D C11D 121.2(7) . . ?
C9D C10D H10D 119.4 . . ?
C11D C10D H10D 119.4 . . ?
C10D C11D C6D 116.3(7) . . ?
C10D C11D C15D 121.4(6) . . ?
C6D C11D C15D 122.3(6) . . ?
C13D C12D C7D 115.7(7) . . ?
C13D C12D C14D 112.5(8) . . ?
C7D C12D C14D 110.7(8) . . ?
C13D C12D H12D 105.7 . . ?
C7D C12D H12D 105.7 . . ?
C14D C12D H12D 105.7 . . ?
C12D C13D H13D 109.5 . . ?
C12D C13D H13E 109.5 . . ?
H13D C13D H13E 109.5 . . ?
C12D C13D H13F 109.5 . . ?
H13D C13D H13F 109.5 . . ?
H13E C13D H13F 109.5 . . ?
C12D C14D H14D 109.5 . . ?
C12D C14D H14E 109.5 . . ?
H14D C14D H14E 109.5 . . ?
C12D C14D H14F 109.5 . . ?
H14D C14D H14F 109.5 . . ?
H14E C14D H14F 109.5 . . ?
C11D C15D C17D 112.5(6) . . ?
C11D C15D C16D 108.8(6) . . ?
C17D C15D C16D 110.1(8) . . ?
C11D C15D H15D 108.4 . . ?
C17D C15D H15D 108.4 . . ?
C16D C15D H15D 108.4 . . ?
C15D C16D H16D 109.5 . . ?
C15D C16D H16E 109.5 . . ?
H16D C16D H16E 109.5 . . ?
C15D C16D H16F 109.5 . . ?
H16D C16D H16F 109.5 . . ?
H16E C16D H16F 109.5 . . ?
C15D C17D H17D 109.5 . . ?
C15D C17D H17E 109.5 . . ?
H17D C17D H17E 109.5 . . ?
C15D C17D H17F 109.5 . . ?
H17D C17D H17F 109.5 . . ?
H17E C17D H17F 109.5 . . ?
C23D C18D C19D 122.4(5) . . ?
C23D C18D N3D 118.7(5) . . ?
C19D C18D N3D 118.7(5) . . ?
C20D C19D C18D 117.7(6) . . ?
C20D C19D C24D 120.6(6) . . ?
C18D C19D C24D 121.7(6) . . ?
C21D C20D C19D 121.0(7) . . ?
C21D C20D H20D 119.5 . . ?
C19D C20D H20D 119.5 . . ?
C22D C21D C20D 120.9(6) . . ?
C22D C21D H21D 119.5 . . ?
C20D C21D H21D 119.5 . . ?
C21D C22D C23D 120.0(6) . . ?
C21D C22D H22D 120.0 . . ?
C23D C22D H22D 120.0 . . ?
C18D C23D C22D 117.9(6) . . ?
C18D C23D C27D 123.5(5) . . ?
C22D C23D C27D 118.5(6) . . ?
C19D C24D C25D 114.5(6) . . ?
C19D C24D C26D 111.5(6) . . ?
C25D C24D C26D 109.5(8) . . ?
C19D C24D H24D 107.0 . . ?
C25D C24D H24D 107.0 . . ?
C26D C24D H24D 107.0 . . ?
C24D C25D H25D 109.5 . . ?
C24D C25D H25E 109.5 . . ?
H25D C25D H25E 109.5 . . ?
C24D C25D H25F 109.5 . . ?
H25D C25D H25F 109.5 . . ?
H25E C25D H25F 109.5 . . ?
C24D C26D H26D 109.5 . . ?
C24D C26D H26E 109.5 . . ?
H26D C26D H26E 109.5 . . ?
C24D C26D H26F 109.5 . . ?
H26D C26D H26F 109.5 . . ?
H26E C26D H26F 109.5 . . ?
C23D C27D C29D 112.5(5) . . ?
C23D C27D C28D 111.4(6) . . ?
C29D C27D C28D 110.7(7) . . ?
C23D C27D H27D 107.3 . . ?
C29D C27D H27D 107.3 . . ?
C28D C27D H27D 107.3 . . ?
C27D C28D H28D 109.5 . . ?
C27D C28D H28E 109.5 . . ?
H28D C28D H28E 109.5 . . ?
C27D C28D H28F 109.5 . . ?
H28D C28D H28F 109.5 . . ?
H28E C28D H28F 109.5 . . ?
C27D C29D H29D 109.5 . . ?
C27D C29D H29E 109.5 . . ?
H29D C29D H29E 109.5 . . ?
C27D C29D H29F 109.5 . . ?
H29D C29D H29F 109.5 . . ?
H29E C29D H29F 109.5 . . ?
Si3 C42 H42A 109.5 . . ?
Si3 C42 H42B 109.5 . . ?
H42A C42 H42B 109.5 . . ?
Si3 C42 H42C 109.5 . . ?
H42A C42 H42C 109.5 . . ?
H42B C42 H42C 109.5 . . ?
C46 C43 C44 109.7(5) . . ?
C46 C43 C45 108.1(4) . . ?
C44 C43 C45 104.9(5) . . ?
C46 C43 Si3 110.7(4) . . ?
C44 C43 Si3 109.8(4) . . ?
C45 C43 Si3 113.5(4) . . ?
C43 C44 H44A 109.5 . . ?
C43 C44 H44B 109.5 . . ?
H44A C44 H44B 109.5 . . ?
C43 C44 H44C 109.5 . . ?
H44A C44 H44C 109.5 . . ?
H44B C44 H44C 109.5 . . ?
C43 C45 H45A 109.5 . . ?
C43 C45 H45B 109.5 . . ?
H45A C45 H45B 109.5 . . ?
C43 C45 H45C 109.5 . . ?
H45A C45 H45C 109.5 . . ?
H45B C45 H45C 109.5 . . ?
C43 C46 H46A 109.5 . . ?
C43 C46 H46B 109.5 . . ?
H46A C46 H46B 109.5 . . ?
C43 C46 H46C 109.5 . . ?
H46A C46 H46C 109.5 . . ?
H46B C46 H46C 109.5 . . ?
C50 C47 C49 108.7(5) . . ?
C50 C47 C48 106.7(7) . . ?
C49 C47 C48 106.5(6) . . ?
C50 C47 Si3 110.1(4) . . ?
C49 C47 Si3 106.0(4) . . ?
C48 C47 Si3 118.5(8) . . ?
C47 C48 H48A 109.5 . . ?
C47 C48 H48B 109.5 . . ?
H48A C48 H48B 109.5 . . ?
C47 C48 H48C 109.5 . . ?
H48A C48 H48C 109.5 . . ?
H48B C48 H48C 109.5 . . ?
C47 C49 H49A 109.5 . . ?
C47 C49 H49B 109.5 . . ?
H49A C49 H49B 109.5 . . ?
C47 C49 H49C 109.5 . . ?
H49A C49 H49C 109.5 . . ?
H49B C49 H49C 109.5 . . ?
C47 C50 H50A 109.5 . . ?
C47 C50 H50B 109.5 . . ?
H50A C50 H50B 109.5 . . ?
C47 C50 H50C 109.5 . . ?
H50A C50 H50C 109.5 . . ?
H50B C50 H50C 109.5 . . ?
Si3 C42D H42D 109.5 . . ?
Si3 C42D H42E 109.5 . . ?
H42D C42D H42E 109.5 . . ?
Si3 C42D H42F 109.5 . . ?
H42D C42D H42F 109.5 . . ?
H42E C42D H42F 109.5 . . ?
C46D C43D C45D 109.0(6) . . ?
C46D C43D C44D 108.8(6) . . ?
C45D C43D C44D 103.3(6) . . ?
C46D C43D Si3 112.8(5) . . ?
C45D C43D Si3 115.3(6) . . ?
C44D C43D Si3 107.1(5) . . ?
C43D C44D H44D 109.5 . . ?
C43D C44D H44E 109.5 . . ?
H44D C44D H44E 109.5 . . ?
C43D C44D H44F 109.5 . . ?
H44D C44D H44F 109.5 . . ?
H44E C44D H44F 109.5 . . ?
C43D C45D H45D 109.5 . . ?
C43D C45D H45E 109.5 . . ?
H45D C45D H45E 109.5 . . ?
C43D C45D H45F 109.5 . . ?
H45D C45D H45F 109.5 . . ?
H45E C45D H45F 109.5 . . ?
C43D C46D H46D 109.5 . . ?
C43D C46D H46E 109.5 . . ?
H46D C46D H46E 109.5 . . ?
C43D C46D H46F 109.5 . . ?
H46D C46D H46F 109.5 . . ?
H46E C46D H46F 109.5 . . ?
C49D C47D C48D 109.3(6) . . ?
C49D C47D C50D 106.4(5) . . ?
C48D C47D C50D 108.0(5) . . ?
C49D C47D Si3 107.7(4) . . ?
C48D C47D Si3 111.1(7) . . ?
C50D C47D Si3 114.2(4) . . ?
C47D C48D H48D 109.5 . . ?
C47D C48D H48E 109.5 . . ?
H48D C48D H48E 109.5 . . ?
C47D C48D H48F 109.5 . . ?
H48D C48D H48F 109.5 . . ?
H48E C48D H48F 109.5 . . ?
C47D C49D H49D 109.5 . . ?
C47D C49D H49E 109.5 . . ?
H49D C49D H49E 109.5 . . ?
C47D C49D H49F 109.5 . . ?
H49D C49D H49F 109.5 . . ?
H49E C49D H49F 109.5 . . ?
C47D C50D H50D 109.5 . . ?
C47D C50D H50E 109.5 . . ?
H50D C50D H50E 109.5 . . ?
C47D C50D H50F 109.5 . . ?
H50D C50D H50F 109.5 . . ?
H50E C50D H50F 109.5 . . ?

loop_
_geom_bond_atom_site_label_1
_geom_bond_atom_site_label_2
_geom_bond_distance
_geom_bond_site_symmetry_2
_geom_bond_publ_flag
Si1 O1 1.6300(13) . ?
Si1 C1 1.7891(19) . ?
Si1 Si2 2.3694(7) . ?
Si1 H1 1.38(2) . ?
Si2 C34 1.944(2) . ?
Si2 C38 1.946(2) . ?
Si2 C30 1.959(2) . ?
Si3 C42D 1.879(7) . ?
Si3 C47 1.886(6) . ?
Si3 C43D 1.912(7) . ?
Si3 C43 1.948(6) . ?
Si3 C42 1.968(7) . ?
Si3 C47D 1.984(6) . ?
Si3 Al1 2.5393(7) . ?
Al1 O1 1.7399(13) . ?
Al1 N1D 1.796(8) . ?
Al1 N1 1.819(7) . ?
Al1 C51 2.090(2) . ?
Na1 O2 2.2542(15) . ?
Na1 O2 2.2859(15) 2_667 ?
Na1 C65 2.511(2) . ?
Na1 C58 2.512(2) . ?
Na1 C2 3.1169(19) 2_667 ?
Na1 Na1 3.3148(14) 2_667 ?
O2 C2 1.247(2) . ?
N4 C51 1.358(3) . ?
N4 C53 1.397(3) . ?
N4 C57 1.462(3) . ?
N5 C51 1.360(3) . ?
N5 C52 1.387(3) . ?
N5 C54 1.448(2) . ?
N6 C58 1.354(3) . ?
N6 C59 1.380(3) . ?
N6 C61 1.463(3) . ?
N7 C58 1.359(3) . ?
N7 C60 1.378(3) . ?
N7 C64 1.459(3) . ?
N8 C65 1.357(2) . ?
N8 C66 1.388(3) . ?
N8 C68 1.451(3) . ?
N9 C65 1.350(3) . ?
N9 C67 1.397(3) . ?
N9 C71 1.449(3) . ?
C1 C2 1.219(3) . ?
C30 C33 1.522(3) . ?
C30 C32 1.534(3) . ?
C30 C31 1.549(4) . ?
C31 H31A 0.9800 . ?
C31 H31B 0.9800 . ?
C31 H31C 0.9800 . ?
C32 H32A 0.9800 . ?
C32 H32B 0.9800 . ?
C32 H32C 0.9800 . ?
C33 H33A 0.9800 . ?
C33 H33B 0.9800 . ?
C33 H33C 0.9800 . ?
C34 C35 1.533(3) . ?
C34 C37 1.536(3) . ?
C34 C36 1.545(3) . ?
C35 H35A 0.9800 . ?
C35 H35B 0.9800 . ?
C35 H35C 0.9800 . ?
C36 H36A 0.9800 . ?
C36 H36B 0.9800 . ?
C36 H36C 0.9800 . ?
C37 H37A 0.9800 . ?
C37 H37B 0.9800 . ?
C37 H37C 0.9800 . ?
C38 C39 1.527(4) . ?
C38 C40 1.534(3) . ?
C38 C41 1.541(3) . ?
C39 H39A 0.9800 . ?
C39 H39B 0.9800 . ?
C39 H39C 0.9800 . ?
C40 H40A 0.9800 . ?
C40 H40B 0.9800 . ?
C40 H40C 0.9800 . ?
C41 H41A 0.9800 . ?
C41 H41B 0.9800 . ?
C41 H41C 0.9800 . ?
C52 C53 1.337(4) . ?
C52 C55 1.490(4) . ?
C53 C56 1.504(3) . ?
C54 H54A 0.9800 . ?
C54 H54B 0.9800 . ?
C54 H54C 0.9800 . ?
C55 H55A 0.9800 . ?
C55 H55B 0.9800 . ?
C55 H55C 0.9800 . ?
C56 H56A 0.9800 . ?
C56 H56B 0.9800 . ?
C56 H56C 0.9800 . ?
C57 H57A 0.9800 . ?
C57 H57B 0.9800 . ?
C57 H57C 0.9800 . ?
C59 C60 1.358(3) . ?
C59 C62 1.490(4) . ?
C60 C63 1.505(4) . ?
C61 H61A 0.9800 . ?
C61 H61B 0.9800 . ?
C61 H61C 0.9800 . ?
C62 H62A 0.9800 . ?
C62 H62B 0.9800 . ?
C62 H62C 0.9800 . ?
C63 H63A 0.9800 . ?
C63 H63B 0.9800 . ?
C63 H63C 0.9800 . ?
C64 H64A 0.9800 . ?
C64 H64B 0.9800 . ?
C64 H64C 0.9800 . ?
C66 C67 1.334(3) . ?
C66 C69 1.489(3) . ?
C67 C70 1.503(4) . ?
C68 H68A 0.9800 . ?
C68 H68B 0.9800 . ?
C68 H68C 0.9800 . ?
C69 H69A 0.9800 . ?
C69 H69B 0.9800 . ?
C69 H69C 0.9800 . ?
C70 H70A 0.9800 . ?
C70 H70B 0.9800 . ?
C70 H70C 0.9800 . ?
C71 H71A 0.9800 . ?
C71 H71B 0.9800 . ?
C71 H71C 0.9800 . ?
N1 C3 1.254(7) . ?
C3 N3 1.436(7) . ?
C3 N2 1.439(7) . ?
N2 C4 1.406(7) . ?
N2 C6 1.443(7) . ?
C4 C5 1.325(7) . ?
C4 H4 0.9500 . ?
C5 N3 1.400(6) . ?
C5 H5 0.9500 . ?
N3 C18 1.438(6) . ?
C6 C7 1.390(7) . ?
C6 C11 1.414(7) . ?
C7 C8 1.409(8) . ?
C7 C12 1.511(7) . ?
C8 C9 1.372(8) . ?
C8 H8 0.9500 . ?
C9 C10 1.392(8) . ?
C9 H9 0.9500 . ?
C10 C11 1.419(8) . ?
C10 H10 0.9500 . ?
C11 C15 1.501(8) . ?
C12 C13 1.539(8) . ?
C12 C14 1.539(8) . ?
C12 H12 1.0000 . ?
C13 H13A 0.9800 . ?
C13 H13B 0.9800 . ?
C13 H13C 0.9800 . ?
C14 H14A 0.9800 . ?
C14 H14B 0.9800 . ?
C14 H14C 0.9800 . ?
C15 C17 1.518(8) . ?
C15 C16 1.544(8) . ?
C15 H15 1.0000 . ?
C16 H16A 0.9800 . ?
C16 H16B 0.9800 . ?
C16 H16C 0.9800 . ?
C17 H17A 0.9800 . ?
C17 H17B 0.9800 . ?
C17 H17C 0.9800 . ?
C18 C23 1.387(6) . ?
C18 C19 1.399(7) . ?
C19 C20 1.404(7) . ?
C19 C24 1.511(6) . ?
C20 C21 1.384(7) . ?
C20 H20 0.9500 . ?
C21 C22 1.371(7) . ?
C21 H21 0.9500 . ?
C22 C23 1.400(7) . ?
C22 H22 0.9500 . ?
C23 C27 1.522(7) . ?
C24 C25 1.524(7) . ?
C24 C26 1.556(6) . ?
C24 H24 1.0000 . ?
C25 H25A 0.9800 . ?
C25 H25B 0.9800 . ?
C25 H25C 0.9800 . ?
C26 H26A 0.9800 . ?
C26 H26B 0.9800 . ?
C26 H26C 0.9800 . ?
C27 C28 1.536(7) . ?
C27 C29 1.536(7) . ?
C27 H27 1.0000 . ?
C28 H28A 0.9800 . ?
C28 H28B 0.9800 . ?
C28 H28C 0.9800 . ?
C29 H29A 0.9800 . ?
C29 H29B 0.9800 . ?
C29 H29C 0.9800 . ?
N1D C3D 1.226(9) . ?
C3D N3D 1.420(8) . ?
C3D N2D 1.424(8) . ?
N2D C4D 1.381(8) . ?
N2D C6D 1.430(8) . ?
C4D C5D 1.306(7) . ?
C4D H4D 0.9500 . ?
C5D N3D 1.389(7) . ?
C5D H5D 0.9500 . ?
N3D C18D 1.434(7) . ?
C6D C7D 1.403(8) . ?
C6D C11D 1.405(8) . ?
C7D C8D 1.400(9) . ?
C7D C12D 1.508(8) . ?
C8D C9D 1.375(9) . ?
C8D H8D 0.9500 . ?
C9D C10D 1.388(8) . ?
C9D H9D 0.9500 . ?
C10D C11D 1.393(8) . ?
C10D H10D 0.9500 . ?
C11D C15D 1.499(8) . ?
C12D C13D 1.506(9) . ?
C12D C14D 1.514(10) . ?
C12D H12D 1.0000 . ?
C13D H13D 0.9800 . ?
C13D H13E 0.9800 . ?
C13D H13F 0.9800 . ?
C14D H14D 0.9800 . ?
C14D H14E 0.9800 . ?
C14D H14F 0.9800 . ?
C15D C17D 1.520(8) . ?
C15D C16D 1.538(9) . ?
C15D H15D 1.0000 . ?
C16D H16D 0.9800 . ?
C16D H16E 0.9800 . ?
C16D H16F 0.9800 . ?
C17D H17D 0.9800 . ?
C17D H17E 0.9800 . ?
C17D H17F 0.9800 . ?
C18D C23D 1.372(7) . ?
C18D C19D 1.394(8) . ?
C19D C20D 1.394(8) . ?
C19D C24D 1.509(8) . ?
C20D C21D 1.370(8) . ?
C20D H20D 0.9500 . ?
C21D C22D 1.362(8) . ?
C21D H21D 0.9500 . ?
C22D C23D 1.424(8) . ?
C22D H22D 0.9500 . ?
C23D C27D 1.516(8) . ?
C24D C25D 1.516(9) . ?
C24D C26D 1.541(9) . ?
C24D H24D 1.0000 . ?
C25D H25D 0.9800 . ?
C25D H25E 0.9800 . ?
C25D H25F 0.9800 . ?
C26D H26D 0.9800 . ?
C26D H26E 0.9800 . ?
C26D H26F 0.9800 . ?
C27D C29D 1.518(9) . ?
C27D C28D 1.544(8) . ?
C27D H27D 1.0000 . ?
C28D H28D 0.9800 . ?
C28D H28E 0.9800 . ?
C28D H28F 0.9800 . ?
C29D H29D 0.9800 . ?
C29D H29E 0.9800 . ?
C29D H29F 0.9800 . ?
C42 H42A 0.9800 . ?
C42 H42B 0.9800 . ?
C42 H42C 0.9800 . ?
C43 C46 1.510(6) . ?
C43 C44 1.538(6) . ?
C43 C45 1.557(7) . ?
C44 H44A 0.9800 . ?
C44 H44B 0.9800 . ?
C44 H44C 0.9800 . ?
C45 H45A 0.9800 . ?
C45 H45B 0.9800 . ?
C45 H45C 0.9800 . ?
C46 H46A 0.9800 . ?
C46 H46B 0.9800 . ?
C46 H46C 0.9800 . ?
C47 C50 1.527(7) . ?
C47 C49 1.530(7) . ?
C47 C48 1.557(8) . ?
C48 H48A 0.9800 . ?
C48 H48B 0.9800 . ?
C48 H48C 0.9800 . ?
C49 H49A 0.9800 . ?
C49 H49B 0.9800 . ?
C49 H49C 0.9800 . ?
C50 H50A 0.9800 . ?
C50 H50B 0.9800 . ?
C50 H50C 0.9800 . ?
C42D H42D 0.9800 . ?
C42D H42E 0.9800 . ?
C42D H42F 0.9800 . ?
C43D C46D 1.501(8) . ?
C43D C45D 1.534(9) . ?
C43D C44D 1.554(9) . ?
C44D H44D 0.9800 . ?
C44D H44E 0.9800 . ?
C44D H44F 0.9800 . ?
C45D H45D 0.9800 . ?
C45D H45E 0.9800 . ?
C45D H45F 0.9800 . ?
C46D H46D 0.9800 . ?
C46D H46E 0.9800 . ?
C46D H46F 0.9800 . ?
C47D C49D 1.525(7) . ?
C47D C48D 1.528(8) . ?
C47D C50D 1.557(7) . ?
C48D H48D 0.9800 . ?
C48D H48E 0.9800 . ?
C48D H48F 0.9800 . ?
C49D H49D 0.9800 . ?
C49D H49E 0.9800 . ?
C49D H49F 0.9800 . ?
C50D H50D 0.9800 . ?
C50D H50E 0.9800 . ?
C50D H50F 0.9800 . ?

loop_
_geom_torsion_atom_site_label_1
_geom_torsion_atom_site_label_2
_geom_torsion_atom_site_label_3
_geom_torsion_atom_site_label_4
_geom_torsion
_geom_torsion_site_symmetry_1
_geom_torsion_site_symmetry_2
_geom_torsion_site_symmetry_3
_geom_torsion_site_symmetry_4
_geom_torsion_publ_flag
C1 Si1 O1 Al1 -84.64(14) . . . . ?
Si2 Si1 O1 Al1 152.49(10) . . . . ?
N1D Al1 O1 Si1 -31.7(6) . . . . ?
N1 Al1 O1 Si1 -38.9(4) . . . . ?
C51 Al1 O1 Si1 80.82(13) . . . . ?
Si3 Al1 O1 Si1 -172.74(10) . . . . ?
O1 Si1 C1 C2 168.8(7) . . . . ?
Si2 Si1 C1 C2 -66.5(7) . . . . ?
Si1 C1 C2 Na1 136.8(6) . . . 2_667 ?
Na1 O2 C2 Na1 148.5(3) . . . 2_667 ?
C53 N4 C51 N5 -0.8(3) . . . . ?
C57 N4 C51 N5 -179.5(2) . . . . ?
C53 N4 C51 Al1 -175.06(18) . . . . ?
C57 N4 C51 Al1 6.2(3) . . . . ?
C52 N5 C51 N4 0.8(2) . . . . ?
C54 N5 C51 N4 -178.69(19) . . . . ?
C52 N5 C51 Al1 174.96(17) . . . . ?
C54 N5 C51 Al1 -4.5(3) . . . . ?
C51 N5 C52 C53 -0.5(3) . . . . ?
C54 N5 C52 C53 179.0(2) . . . . ?
C51 N5 C52 C55 178.4(2) . . . . ?
C54 N5 C52 C55 -2.1(4) . . . . ?
N5 C52 C53 N4 0.0(3) . . . . ?
C55 C52 C53 N4 -178.8(3) . . . . ?
N5 C52 C53 C56 177.2(3) . . . . ?
C55 C52 C53 C56 -1.6(6) . . . . ?
C51 N4 C53 C52 0.5(3) . . . . ?
C57 N4 C53 C52 179.2(2) . . . . ?
C51 N4 C53 C56 -177.0(3) . . . . ?
C57 N4 C53 C56 1.8(4) . . . . ?
C59 N6 C58 N7 -0.1(2) . . . . ?
C61 N6 C58 N7 -179.96(18) . . . . ?
C59 N6 C58 Na1 175.91(16) . . . . ?
C61 N6 C58 Na1 -4.0(3) . . . . ?
C60 N7 C58 N6 0.0(2) . . . . ?
C64 N7 C58 N6 -179.38(18) . . . . ?
C60 N7 C58 Na1 -176.22(16) . . . . ?
C64 N7 C58 Na1 4.4(3) . . . . ?
C58 N6 C59 C60 0.1(3) . . . . ?
C61 N6 C59 C60 180.0(2) . . . . ?
C58 N6 C59 C62 -179.1(3) . . . . ?
C61 N6 C59 C62 0.8(4) . . . . ?
N6 C59 C60 N7 -0.1(3) . . . . ?
C62 C59 C60 N7 179.0(3) . . . . ?
N6 C59 C60 C63 -179.6(3) . . . . ?
C62 C59 C60 C63 -0.5(6) . . . . ?
C58 N7 C60 C59 0.1(3) . . . . ?
C64 N7 C60 C59 179.4(2) . . . . ?
C58 N7 C60 C63 179.6(3) . . . . ?
C64 N7 C60 C63 -1.0(4) . . . . ?
C67 N9 C65 N8 -1.1(2) . . . . ?
C71 N9 C65 N8 -178.1(2) . . . . ?
C67 N9 C65 Na1 166.83(17) . . . . ?
C71 N9 C65 Na1 -10.2(3) . . . . ?
C66 N8 C65 N9 0.9(2) . . . . ?
C68 N8 C65 N9 175.77(18) . . . . ?
C66 N8 C65 Na1 -166.14(15) . . . . ?
C68 N8 C65 Na1 8.8(3) . . . . ?
C65 N8 C66 C67 -0.3(3) . . . . ?
C68 N8 C66 C67 -175.1(2) . . . . ?
C65 N8 C66 C69 -179.7(2) . . . . ?
C68 N8 C66 C69 5.5(3) . . . . ?
N8 C66 C67 N9 -0.4(3) . . . . ?
C69 C66 C67 N9 178.9(3) . . . . ?
N8 C66 C67 C70 177.6(3) . . . . ?
C69 C66 C67 C70 -3.1(6) . . . . ?
C65 N9 C67 C66 1.0(3) . . . . ?
C71 N9 C67 C66 178.0(2) . . . . ?
C65 N9 C67 C70 -177.1(3) . . . . ?
C71 N9 C67 C70 -0.2(4) . . . . ?
O1 Al1 N1 C3 106(3) . . . . ?
C51 Al1 N1 C3 -12(3) . . . . ?
Si3 Al1 N1 C3 -123(3) . . . . ?
Al1 N1 C3 N3 -61(3) . . . . ?
Al1 N1 C3 N2 118(3) . . . . ?
N1 C3 N2 C4 -177.5(7) . . . . ?
N3 C3 N2 C4 1.9(6) . . . . ?
N1 C3 N2 C6 17.8(10) . . . . ?
N3 C3 N2 C6 -162.8(5) . . . . ?
C3 N2 C4 C5 -1.9(6) . . . . ?
C6 N2 C4 C5 163.5(5) . . . . ?
N2 C4 C5 N3 0.9(6) . . . . ?
C4 C5 N3 C3 0.3(6) . . . . ?
C4 C5 N3 C18 -165.3(5) . . . . ?
N1 C3 N3 C5 178.0(7) . . . . ?
N2 C3 N3 C5 -1.3(5) . . . . ?
N1 C3 N3 C18 -17.2(10) . . . . ?
N2 C3 N3 C18 163.5(5) . . . . ?
C4 N2 C6 C7 -92.1(7) . . . . ?
C3 N2 C6 C7 70.9(8) . . . . ?
C4 N2 C6 C11 85.7(7) . . . . ?
C3 N2 C6 C11 -111.3(7) . . . . ?
C11 C6 C7 C8 1.2(9) . . . . ?
N2 C6 C7 C8 178.8(7) . . . . ?
C11 C6 C7 C12 -174.1(7) . . . . ?
N2 C6 C7 C12 3.5(9) . . . . ?
C6 C7 C8 C9 0.2(9) . . . . ?
C12 C7 C8 C9 175.5(7) . . . . ?
C7 C8 C9 C10 -3.0(12) . . . . ?
C8 C9 C10 C11 4.5(13) . . . . ?
C7 C6 C11 C10 0.3(10) . . . . ?
N2 C6 C11 C10 -177.3(7) . . . . ?
C7 C6 C11 C15 175.0(7) . . . . ?
N2 C6 C11 C15 -2.7(10) . . . . ?
C9 C10 C11 C6 -3.0(12) . . . . ?
C9 C10 C11 C15 -177.9(8) . . . . ?
C6 C7 C12 C13 -151.2(7) . . . . ?
C8 C7 C12 C13 33.7(9) . . . . ?
C6 C7 C12 C14 91.9(8) . . . . ?
C8 C7 C12 C14 -83.2(8) . . . . ?
C6 C11 C15 C17 139.6(8) . . . . ?
C10 C11 C15 C17 -45.9(10) . . . . ?
C6 C11 C15 C16 -98.4(8) . . . . ?
C10 C11 C15 C16 76.2(9) . . . . ?
C5 N3 C18 C23 64.4(6) . . . . ?
C3 N3 C18 C23 -99.0(6) . . . . ?
C5 N3 C18 C19 -112.1(6) . . . . ?
C3 N3 C18 C19 84.5(7) . . . . ?
C23 C18 C19 C20 0.8(8) . . . . ?
N3 C18 C19 C20 177.2(6) . . . . ?
C23 C18 C19 C24 -177.5(5) . . . . ?
N3 C18 C19 C24 -1.1(8) . . . . ?
C18 C19 C20 C21 -0.4(8) . . . . ?
C24 C19 C20 C21 177.9(6) . . . . ?
C19 C20 C21 C22 0.1(10) . . . . ?
C20 C21 C22 C23 -0.3(10) . . . . ?
C19 C18 C23 C22 -1.0(8) . . . . ?
N3 C18 C23 C22 -177.4(5) . . . . ?
C19 C18 C23 C27 -179.5(5) . . . . ?
N3 C18 C23 C27 4.1(8) . . . . ?
C21 C22 C23 C18 0.7(8) . . . . ?
C21 C22 C23 C27 179.3(6) . . . . ?
C18 C19 C24 C25 -158.6(6) . . . . ?
C20 C19 C24 C25 23.2(8) . . . . ?
C18 C19 C24 C26 76.8(7) . . . . ?
C20 C19 C24 C26 -101.4(6) . . . . ?
C18 C23 C27 C28 -118.7(6) . . . . ?
C22 C23 C27 C28 62.9(7) . . . . ?
C18 C23 C27 C29 118.0(7) . . . . ?
C22 C23 C27 C29 -60.5(7) . . . . ?
O1 Al1 N1D C3D 66(3) . . . . ?
C51 Al1 N1D C3D -50(3) . . . . ?
Si3 Al1 N1D C3D -153(3) . . . . ?
Al1 N1D C3D N3D -19(3) . . . . ?
Al1 N1D C3D N2D 156(2) . . . . ?
N1D C3D N2D C4D -176.7(8) . . . . ?
N3D C3D N2D C4D -0.1(7) . . . . ?
N1D C3D N2D C6D 14.9(12) . . . . ?
N3D C3D N2D C6D -168.6(6) . . . . ?
C3D N2D C4D C5D -0.1(8) . . . . ?
C6D N2D C4D C5D 168.6(6) . . . . ?
N2D C4D C5D N3D 0.3(8) . . . . ?
C4D C5D N3D C3D -0.4(7) . . . . ?
C4D C5D N3D C18D -162.5(6) . . . . ?
N1D C3D N3D C5D 176.7(9) . . . . ?
N2D C3D N3D C5D 0.3(7) . . . . ?
N1D C3D N3D C18D -22.5(12) . . . . ?
N2D C3D N3D C18D 161.1(6) . . . . ?
C4D N2D C6D C7D -92.9(9) . . . . ?
C3D N2D C6D C7D 74.4(10) . . . . ?
C4D N2D C6D C11D 79.7(9) . . . . ?
C3D N2D C6D C11D -113.0(8) . . . . ?
C11D C6D C7D C8D 1.1(11) . . . . ?
N2D C6D C7D C8D 173.3(8) . . . . ?
C11D C6D C7D C12D -175.5(8) . . . . ?
N2D C6D C7D C12D -3.3(12) . . . . ?
C6D C7D C8D C9D 0.6(10) . . . . ?
C12D C7D C8D C9D 177.4(9) . . . . ?
C7D C8D C9D C10D 0.2(13) . . . . ?
C8D C9D C10D C11D -2.9(15) . . . . ?
C9D C10D C11D C6D 4.4(13) . . . . ?
C9D C10D C11D C15D -174.5(9) . . . . ?
C7D C6D C11D C10D -3.6(12) . . . . ?
N2D C6D C11D C10D -175.9(8) . . . . ?
C7D C6D C11D C15D 175.3(8) . . . . ?
N2D C6D C11D C15D 3.1(12) . . . . ?
C8D C7D C12D C13D 39.6(12) . . . . ?
C6D C7D C12D C13D -143.8(10) . . . . ?
C8D C7D C12D C14D -89.8(9) . . . . ?
C6D C7D C12D C14D 86.8(11) . . . . ?
C10D C11D C15D C17D -44.4(11) . . . . ?
C6D C11D C15D C17D 136.7(9) . . . . ?
C10D C11D C15D C16D 78.0(10) . . . . ?
C6D C11D C15D C16D -100.9(10) . . . . ?
C5D N3D C18D C23D 64.2(8) . . . . ?
C3D N3D C18D C23D -95.0(8) . . . . ?
C5D N3D C18D C19D -112.0(7) . . . . ?
C3D N3D C18D C19D 88.9(8) . . . . ?
C23D C18D C19D C20D 1.3(9) . . . . ?
N3D C18D C19D C20D 177.3(7) . . . . ?
C23D C18D C19D C24D -176.8(7) . . . . ?
N3D C18D C19D C24D -0.8(9) . . . . ?
C18D C19D C20D C21D -1.8(10) . . . . ?
C24D C19D C20D C21D 176.4(8) . . . . ?
C19D C20D C21D C22D 0.8(13) . . . . ?
C20D C21D C22D C23D 0.8(13) . . . . ?
C19D C18D C23D C22D 0.1(10) . . . . ?
N3D C18D C23D C22D -175.9(6) . . . . ?
C19D C18D C23D C27D -178.4(6) . . . . ?
N3D C18D C23D C27D 5.6(10) . . . . ?
C21D C22D C23D C18D -1.2(11) . . . . ?
C21D C22D C23D C27D 177.4(7) . . . . ?
C20D C19D C24D C25D 23.6(11) . . . . ?
C18D C19D C24D C25D -158.3(8) . . . . ?
C20D C19D C24D C26D -101.4(8) . . . . ?
C18D C19D C24D C26D 76.7(9) . . . . ?
C18D C23D C27D C29D 118.9(8) . . . . ?
C22D C23D C27D C29D -59.7(8) . . . . ?
C18D C23D C27D C28D -116.2(8) . . . . ?
C22D C23D C27D C28D 65.3(8) . . . . ?
C43 Si3 C47 C50 65.3(5) . . . . ?
C42 Si3 C47 C50 174.5(5) . . . . ?
Al1 Si3 C47 C50 -67.8(5) . . . . ?
C43 Si3 C47 C49 -177.2(4) . . . . ?
C42 Si3 C47 C49 -68.1(5) . . . . ?
Al1 Si3 C47 C49 49.6(5) . . . . ?
C43 Si3 C47 C48 -57.8(7) . . . . ?
C42 Si3 C47 C48 51.3(7) . . . . ?
Al1 Si3 C47 C48 169.1(6) . . . . ?

loop_
_platon_squeeze_void_nr
_platon_squeeze_void_average_x
_platon_squeeze_void_average_y
_platon_squeeze_void_average_z
_platon_squeeze_void_volume
_platon_squeeze_void_count_electrons
_platon_squeeze_void_content
1 -0.010 -0.023 0.499 1460 335 ' '
